data_4112665
loop_
_publ_author_name
'Hongyu Chen'
'J. W. Faller'
'Robert H. Crabtree'
'Gary W. Brudvig'

_publ_contact_author_address
;
    Department of Chemistry, Yale University, New Haven, CT 06520-8107 USA
;
_publ_contact_author_email ' Jack.faller@yale.edu '
_publ_contact_author_fax ' (203)-432-6144 '
_publ_contact_author_name ' J. W. Faller'
_publ_contact_author_phone ' (203)-432-3954 '
_publ_section_title
;
 Dimer-of-Dimers Model for the Oxygen-Evolving Complex of Photosystem II.
 Synthesis and Properties of [MnIV4O5(terpy)4(H2O)2](ClO4)6
;
_journal_name_full 'Journal of the American Chemical Society'
_journal_page_first 7345
_journal_page_last 7349
_journal_paper_doi 10.1021/ja037389l
_journal_volume 126
_journal_year 2004
_chemical_formula_moiety 'C60 H48 Mn4 N12 O7, 6(Cl O4), 6(H2 O)'
_chemical_formula_sum 'C60 H60 Cl6 Mn4 N12 O37'
_chemical_formula_weight 1973.66
_space_group_IT_number 14
_symmetry_cell_setting monoclinic
_symmetry_Int_Tables_number 14
_symmetry_space_group_name_Hall '-P 2ybc'
_symmetry_space_group_name_H-M 'P 1 21/c 1'
_audit_creation_date 2003-07-21
_audit_creation_method 'by teXsan for Windows v1.06'
_cell_angle_alpha 90
_cell_angle_beta 113.8334(5)
_cell_angle_gamma 90
_cell_formula_units_Z 4
_cell_length_a 12.8890(2)
_cell_length_b 47.3431(6)
_cell_length_c 13.7109(2)
_cell_measurement_reflns_used 71230
_cell_measurement_temperature 183.2
_cell_measurement_theta_max 25.0
_cell_measurement_theta_min 1.0
_cell_volume 7653.01(19)
_computing_cell_refinement Denzo-SMN
_computing_data_collection 'Nonius Collect'
_computing_data_reduction Denzo-SMN
_computing_publication_material 'teXsan for Windows v. 1.06 (MSC 1999)'
_computing_structure_refinement 'teXsan for Windows v. 1.06 (MSC 1999)'
_computing_structure_solution
;
SIR92 (Altomare, et. al. 1994)
;
_diffrn_ambient_temperature 183.2
_diffrn_measurement_device 'Nonius Kappa CCD'
_diffrn_measurement_method \w
_diffrn_orient_matrix_UB_11 0.00000
_diffrn_orient_matrix_UB_12 0.00000
_diffrn_orient_matrix_UB_13 0.00000
_diffrn_orient_matrix_UB_21 0.00000
_diffrn_orient_matrix_UB_22 0.00000
_diffrn_orient_matrix_UB_23 0.00000
_diffrn_orient_matrix_UB_31 0.00000
_diffrn_orient_matrix_UB_32 0.00000
_diffrn_orient_matrix_UB_33 0.00000
_diffrn_radiation_detector CCD
_diffrn_radiation_monochromator graphite
_diffrn_radiation_source 'X-ray tube'
_diffrn_radiation_type 'Mo K\a'
_diffrn_radiation_wavelength 0.7107
_diffrn_reflns_av_R_equivalents 0.03736
_diffrn_reflns_av_sigmaI/netI 0.115
_diffrn_reflns_limit_h_max 15
_diffrn_reflns_limit_h_min -15
_diffrn_reflns_limit_k_max 56
_diffrn_reflns_limit_k_min -53
_diffrn_reflns_limit_l_max 16
_diffrn_reflns_limit_l_min -16
_diffrn_reflns_number 20865
_diffrn_reflns_reduction_process 'Lp corrections applied'
_diffrn_reflns_theta_max 25.04
_diffrn_reflns_theta_min 1.27
_diffrn_standards_decay_% 0.00
_diffrn_standards_interval_count 0
_diffrn_standards_number 0
_exptl_absorpt_coefficient_mu 0.957
_exptl_absorpt_correction_type none
_exptl_crystal_colour 'dark red'
_exptl_crystal_density_diffrn 1.713
_exptl_crystal_description needle
_exptl_crystal_F_000 4008.00
_exptl_crystal_size_max 0.19
_exptl_crystal_size_mid 0.12
_exptl_crystal_size_min 0.05
_refine_diff_density_max 1.35
_refine_diff_density_min -1.01
_refine_ls_extinction_method none
_refine_ls_goodness_of_fit_all 4.879
_refine_ls_goodness_of_fit_ref 3.940
_refine_ls_hydrogen_treatment noref
_refine_ls_matrix_type full
_refine_ls_number_constraints 0
_refine_ls_number_parameters 1067
_refine_ls_number_reflns 6436
_refine_ls_number_restraints 2
_refine_ls_R_factor_all 0.1602
_refine_ls_R_factor_gt 0.0890
_refine_ls_shift/su_max 0.0000
_refine_ls_shift/su_mean 0.0003
_refine_ls_structure_factor_coef F
_refine_ls_weighting_details 'w = 1/[\s^2^(Fo) + 0.00002|Fo|^2^]'
_refine_ls_weighting_scheme sigma
_refine_ls_wR_factor_all 0.1760
_refine_ls_wR_factor_ref 0.0970
_reflns_number_gt 6436
_reflns_number_total 12775
_reflns_threshold_expression I>3.00\s(I)
_cod_data_source_file ja037389lsi20030728_051422.cif
_cod_data_source_block '_2240Mnterpy4'
_cod_original_cell_volume 7653.0(2)
_cod_original_sg_symbol_H-M 'P 21/c '
_cod_original_formula_sum 'C60 H60 Cl6 Mn4 N12 O37 '
_cod_database_code 4112665

loop_
_symmetry_equiv_pos_as_xyz
'   +x,   +y,   +z'
'   -x,1/2+y,1/2-z'
'   -x,   -y,   -z'
'   +x,1/2-y,1/2+z'

loop_
_atom_site_label
_atom_site_fract_x
_atom_site_fract_y
_atom_site_fract_z
_atom_site_U_iso_or_equiv
_atom_site_occupancy
_atom_site_refinement_flags
_atom_site_adp_type
_atom_site_calc_flag
Mn(1) 0.50946(7) 0.18201(2) 0.33308(7) 0.0388(3) 1.000 . Uani d
Mn(2) 0.30462(7) 0.16215(2) 0.18936(7) 0.0372(3) 1.000 . Uani d
Mn(3) 0.09703(7) 0.11720(2) 0.20784(7) 0.0394(3) 1.000 . Uani d
Mn(4) 0.04620(8) 0.06071(2) 0.18108(7) 0.0433(3) 1.000 . Uani d
Cl(1) 1.0233(3) 0.10182(6) 0.6595(2) 0.1188(11) 1.000 . Uani d
Cl(2) 0.7904(2) 0.23524(6) 0.7367(2) 0.1237(10) 1.000 . Uani d
Cl(3) 0.2206(2) 0.21125(4) 0.5961(2) 0.0756(7) 1.000 . Uani d
Cl(4) 0.5861(2) 0.05410(5) 0.4684(3) 0.1547(12) 1.000 . Uani d
Cl(5) 0.5440(2) 0.16609(5) 0.9310(2) 0.0832(8) 1.000 . Uani d
Cl(6) 0.4859(4) 0.06191(9) 0.7830(4) 0.090(2) 0.500 S Uani d
Cl(7) 0.3863(6) 0.0090(2) 0.8476(6) 0.175(4) 0.500 S Uani d
O(1) 0.6326(3) 0.20873(8) 0.3357(3) 0.054(1) 1.000 . Uani d
O(2) 0.4225(3) 0.18695(7) 0.1958(3) 0.0379(11) 1.000 . Uani d
O(3) 0.3971(3) 0.15882(7) 0.3293(3) 0.0351(10) 1.000 . Uani d
O(4) 0.2004(3) 0.13915(7) 0.1979(3) 0.0401(12) 1.000 . Uani d
O(5) 0.1502(3) 0.08507(7) 0.1767(3) 0.0432(12) 1.000 . Uani d
O(6) -0.0142(3) 0.09123(7) 0.2088(3) 0.0408(12) 1.000 . Uani d
O(7) -0.0754(3) 0.03489(7) 0.1814(3) 0.0453(13) 1.000 . Uani d
O(8) 1.0070(6) 0.0900(2) 0.5554(6) 0.168(3) 1.000 . Uani d
O(9) 0.9343(6) 0.0938(2) 0.6783(6) 0.180(4) 1.000 . Uani d
O(10) 1.0122(6) 0.1313(2) 0.6406(5) 0.153(3) 1.000 . Uani d
O(11) 1.1218(7) 0.0979(1) 0.7324(7) 0.252(4) 1.000 . Uani d
O(12) 0.8289(9) 0.2150(2) 0.6806(8) 0.264(6) 1.000 . Uani d
O(13) 0.7196(5) 0.22307(11) 0.7819(5) 0.117(3) 1.000 . Uani d
O(14) 0.7263(6) 0.2593(2) 0.6833(7) 0.265(4) 1.000 . Uani d
O(15) 0.8869(4) 0.24818(10) 0.8132(4) 0.109(2) 1.000 . Uani d
O(16) 0.1105(5) 0.20620(10) 0.5907(4) 0.090(2) 1.000 . Uani d
O(17) 0.2372(5) 0.19946(12) 0.5102(4) 0.126(3) 1.000 . Uani d
O(18) 0.3058(6) 0.1945(1) 0.6897(5) 0.170(3) 1.000 . Uani d
O(19) 0.2612(5) 0.23784(11) 0.6271(5) 0.140(3) 1.000 . Uani d
O(20) 0.5327(8) 0.0318(2) 0.4314(7) 0.204(4) 1.000 . Uiso d
O(21) 0.5456(11) 0.0443(3) 0.5554(10) 0.318(6) 1.000 . Uiso d
O(22) 0.5229(4) 0.07901(10) 0.4308(4) 0.105(2) 1.000 . Uani d
O(23) 0.6885(5) 0.05794(12) 0.5397(6) 0.144(3) 1.000 . Uani d
O(24) 0.4790(4) 0.17576(10) 0.9862(4) 0.086(2) 1.000 . Uani d
O(25) 0.4760(5) 0.14766(12) 0.8463(4) 0.104(2) 1.000 . Uani d
O(26) 0.6384(5) 0.1486(2) 1.0025(5) 0.148(3) 1.000 . Uani d
O(27) 0.5904(4) 0.18943(12) 0.8926(4) 0.105(2) 1.000 . Uani d
O(28) 0.3732(10) 0.0707(2) 0.7621(8) 0.100(4) 0.500 S Uiso d
O(29) 0.5441(11) 0.0826(3) 0.7665(11) 0.144(5) 0.500 S Uiso d
O(30) 0.5443(12) 0.0547(3) 0.8945(12) 0.138(5) 0.500 S Uiso d
O(31) 0.496(1) 0.0424(4) 0.725(1) 0.194(7) 0.500 S Uiso d
O(32) 0.4111(12) -0.0181(3) 0.8161(11) 0.144(5) 0.500 S Uiso d
O(33) 0.442(2) 0.0334(4) 0.8269(13) 0.180(6) 0.500 S Uiso d
O(34) 0.2715(9) 0.0244(2) 0.8141(10) 0.140(5) 0.500 SD Uiso d
O(35) 0.436(2) -0.0105(4) 0.935(1) 0.307(12) 0.500 SD Uiso d
O(36) 0.2780(4) -0.05532(11) 0.8889(5) 0.126(3) 1.000 . Uani d
O(37) 0.6858(6) 0.2463(1) 0.9585(6) 0.177(4) 1.000 . Uani d
O(38) 0.8898(5) 0.03638(12) 0.4888(6) 0.156(3) 1.000 . Uani d
O(39) 0.0532(4) -0.00316(10) 0.6580(4) 0.097(2) 1.000 . Uani d
O(40) 0.6475(8) 0.0949(2) 0.9447(8) 0.296(6) 1.000 . Uani d
O(41) 0.6314(8) 0.2090(3) 0.1361(12) 0.381(8) 1.000 . Uani d
N(1) 0.6127(4) 0.15010(9) 0.3245(4) 0.042(1) 1.000 . Uani d
N(2) 0.5869(4) 0.17105(10) 0.4867(3) 0.042(1) 1.000 . Uani d
N(3) 0.4574(4) 0.21351(9) 0.4025(4) 0.043(1) 1.000 . Uani d
N(4) 0.3617(4) 0.12897(9) 0.1281(4) 0.042(2) 1.000 . Uani d
N(5) 0.2290(4) 0.16955(10) 0.0337(4) 0.044(1) 1.000 . Uani d
N(6) 0.2017(4) 0.19500(9) 0.1871(4) 0.042(1) 1.000 . Uani d
N(7) 0.1861(4) 0.11648(9) 0.3662(4) 0.0380(13) 1.000 . Uani d
N(8) 0.0143(4) 0.14585(10) 0.2517(4) 0.045(2) 1.000 . Uani d
N(9) -0.0079(4) 0.13279(10) 0.0632(4) 0.048(2) 1.000 . Uani d
N(10) -0.0268(4) 0.05693(10) 0.0199(4) 0.051(2) 1.000 . Uani d
N(11) 0.1411(4) 0.02995(9) 0.1554(4) 0.047(2) 1.000 . Uani d
N(12) 0.1386(4) 0.04795(9) 0.3294(4) 0.043(1) 1.000 . Uani d
C(1) 0.6662(5) 0.13644(12) 0.4173(5) 0.046(2) 1.000 . Uani d
C(2) 0.7437(6) 0.11446(13) 0.4238(5) 0.062(2) 1.000 . Uani d
C(3) 0.7586(6) 0.10762(13) 0.3334(6) 0.063(2) 1.000 . Uani d
C(4) 0.7012(5) 0.12207(13) 0.2399(5) 0.053(2) 1.000 . Uani d
C(5) 0.6302(5) 0.14356(13) 0.2394(5) 0.050(2) 1.000 . Uani d
C(6) 0.6403(5) 0.14609(13) 0.5095(5) 0.046(2) 1.000 . Uani d
C(7) 0.6614(6) 0.13269(13) 0.6036(5) 0.061(2) 1.000 . Uani d
C(8) 0.6250(6) 0.1454(1) 0.6714(5) 0.059(2) 1.000 . Uani d
C(9) 0.5709(6) 0.1707(1) 0.6494(5) 0.055(2) 1.000 . Uani d
C(10) 0.5500(5) 0.18338(12) 0.5537(5) 0.043(2) 1.000 . Uani d
C(11) 0.4868(5) 0.21041(13) 0.5079(5) 0.050(2) 1.000 . Uani d
C(12) 0.4687(5) 0.2313(1) 0.5712(5) 0.057(2) 1.000 . Uani d
C(13) 0.4168(6) 0.2561(1) 0.5179(6) 0.065(2) 1.000 . Uani d
C(14) 0.3873(5) 0.25931(13) 0.4083(5) 0.057(2) 1.000 . Uani d
C(15) 0.4102(5) 0.23796(13) 0.3558(5) 0.044(2) 1.000 . Uani d
C(16) 0.3272(5) 0.1290(1) 0.0219(5) 0.056(2) 1.000 . Uani d
C(17) 0.3469(6) 0.1066(2) -0.0299(6) 0.072(3) 1.000 . Uani d
C(18) 0.4013(6) 0.0840(2) 0.0270(7) 0.082(3) 1.000 . Uani d
C(19) 0.4361(6) 0.08361(13) 0.1392(6) 0.071(2) 1.000 . Uani d
C(20) 0.4132(5) 0.10702(13) 0.1865(5) 0.048(2) 1.000 . Uani d
C(21) 0.2529(5) 0.15397(13) -0.0351(5) 0.052(2) 1.000 . Uani d
C(22) 0.2095(6) 0.1607(2) -0.1396(5) 0.068(2) 1.000 . Uani d
C(23) 0.1379(6) 0.1838(2) -0.1739(5) 0.068(3) 1.000 . Uani d
C(24) 0.1130(6) 0.2001(1) -0.1063(6) 0.063(2) 1.000 . Uani d
C(25) 0.1594(5) 0.19237(13) 0.0012(5) 0.049(2) 1.000 . Uani d
C(26) 0.1321(5) 0.20555(13) 0.0851(5) 0.050(2) 1.000 . Uani d
C(27) 0.0485(6) 0.22495(13) 0.0752(6) 0.062(2) 1.000 . Uani d
C(28) 0.0312(5) 0.23330(13) 0.1618(6) 0.057(2) 1.000 . Uani d
C(29) 0.0969(6) 0.22300(13) 0.2584(6) 0.059(2) 1.000 . Uani d
C(30) 0.1795(5) 0.20342(12) 0.2698(5) 0.043(2) 1.000 . Uani d
C(31) 0.1427(5) 0.13294(12) 0.4245(5) 0.046(2) 1.000 . Uani d
C(32) 0.3437(5) 0.10606(13) 0.5225(5) 0.056(2) 1.000 . Uani d
C(33) 0.3010(6) 0.1217(2) 0.5828(5) 0.063(3) 1.000 . Uani d
C(34) 0.2023(6) 0.1354(1) 0.5335(6) 0.059(2) 1.000 . Uani d
C(35) 0.2849(5) 0.10388(12) 0.4160(5) 0.044(2) 1.000 . Uani d
C(36) 0.0385(5) 0.14875(12) 0.3553(5) 0.048(2) 1.000 . Uani d
C(37) -0.0231(6) 0.1670(1) 0.3901(6) 0.069(3) 1.000 . Uani d
C(38) -0.1148(7) 0.1813(2) 0.3101(8) 0.081(3) 1.000 . Uani d
C(39) -0.1369(6) 0.1777(2) 0.2057(7) 0.078(3) 1.000 . Uani d
C(40) -0.0709(5) 0.16004(13) 0.1763(6) 0.054(2) 1.000 . Uani d
C(41) -0.0782(5) 0.15396(13) 0.0685(6) 0.058(2) 1.000 . Uani d
C(42) -0.1441(6) 0.1690(2) -0.0251(7) 0.080(3) 1.000 . Uani d
C(43) -0.1348(8) 0.1624(2) -0.1178(7) 0.100(3) 1.000 . Uani d
C(44) -0.0631(7) 0.1410(2) -0.1226(6) 0.081(3) 1.000 . Uani d
C(45) -0.0032(5) 0.12721(13) -0.0301(5) 0.058(2) 1.000 . Uani d
C(46) -0.1263(6) 0.06908(13) -0.0431(5) 0.058(2) 1.000 . Uani d
C(47) -0.1701(7) 0.0644(2) -0.1543(6) 0.084(3) 1.000 . Uani d
C(48) -0.1109(9) 0.0485(2) -0.1956(7) 0.090(4) 1.000 . Uani d
C(49) -0.0103(7) 0.0349(2) -0.1303(6) 0.080(3) 1.000 . Uani d
C(50) 0.0294(6) 0.03931(13) -0.0234(5) 0.057(2) 1.000 . Uani d
C(51) 0.1314(6) 0.02581(13) 0.0572(6) 0.056(2) 1.000 . Uani d
C(52) 0.2106(8) 0.0102(2) 0.0406(6) 0.079(3) 1.000 . Uani d
C(53) 0.3036(7) -0.0009(2) 0.1299(9) 0.094(3) 1.000 . Uani d
C(54) 0.3088(6) 0.0041(1) 0.2293(7) 0.077(3) 1.000 . Uani d
C(55) 0.2290(6) 0.02025(12) 0.2409(6) 0.051(2) 1.000 . Uani d
C(56) 0.2220(5) 0.02860(13) 0.3429(5) 0.052(2) 1.000 . Uani d
C(57) 0.2934(6) 0.01713(13) 0.4390(6) 0.069(2) 1.000 . Uani d
C(58) 0.2690(7) 0.0261(2) 0.5254(6) 0.080(3) 1.000 . Uani d
C(59) 0.1846(6) 0.0452(1) 0.5187(5) 0.063(2) 1.000 . Uani d
C(60) 0.1230(5) 0.05547(12) 0.4180(5) 0.055(2) 1.000 . Uani d
H(1) 0.7841 0.1048 0.4890 0.074 1.000 . Uiso c
H(2) 0.8089 0.0928 0.3352 0.075 1.000 . Uiso c
H(3) 0.7107 0.1172 0.1768 0.063 1.000 . Uiso c
H(4) 0.5926 0.1540 0.1757 0.060 1.000 . Uiso c
H(5) 0.7002 0.1151 0.6204 0.073 1.000 . Uiso c
H(6) 0.6377 0.1364 0.7372 0.071 1.000 . Uiso c
H(7) 0.5477 0.1794 0.6997 0.066 1.000 . Uiso c
H(8) 0.4902 0.2288 0.6456 0.068 1.000 . Uiso c
H(9) 0.4015 0.2710 0.5567 0.078 1.000 . Uiso c
H(10) 0.3520 0.2761 0.3722 0.069 1.000 . Uiso c
H(11) 0.3922 0.2402 0.2819 0.052 1.000 . Uiso c
H(12) 0.3226 0.1070 -0.1052 0.086 1.000 . Uiso c
H(13) 0.4165 0.0682 -0.0081 0.098 1.000 . Uiso c
H(14) 0.4741 0.0677 0.1804 0.086 1.000 . Uiso c
H(15) 0.4345 0.1073 0.2614 0.058 1.000 . Uiso c
H(16) 0.2276 0.1498 -0.1888 0.082 1.000 . Uiso c
H(17) 0.1054 0.1883 -0.2478 0.082 1.000 . Uiso c
H(18) 0.0657 0.2163 -0.1305 0.075 1.000 . Uiso c
H(19) 0.0027 0.2325 0.0071 0.074 1.000 . Uiso c
H(20) -0.0273 0.2464 0.1542 0.069 1.000 . Uiso c
H(21) 0.0861 0.2293 0.3194 0.070 1.000 . Uiso c
H(22) 0.2221 0.1956 0.3383 0.051 1.000 . Uiso c
H(23) 0.4147 0.0968 0.5561 0.067 1.000 . Uiso c
H(24) 0.3409 0.1228 0.6580 0.076 1.000 . Uiso c
H(25) 0.1732 0.1467 0.5737 0.070 1.000 . Uiso c
H(26) 0.3156 0.0930 0.3758 0.053 1.000 . Uiso c
H(27) -0.0050 0.1698 0.4638 0.083 1.000 . Uiso c
H(28) -0.1612 0.1936 0.3300 0.098 1.000 . Uiso c
H(29) -0.1983 0.1875 0.1528 0.094 1.000 . Uiso c
H(30) -0.1942 0.1835 -0.0233 0.096 1.000 . Uiso c
H(31) -0.1782 0.1727 -0.1806 0.120 1.000 . Uiso c
H(32) -0.0566 0.1362 -0.1873 0.097 1.000 . Uiso c
H(33) 0.0459 0.1124 -0.0320 0.069 1.000 . Uiso c
H(34) -0.1662 0.0806 -0.0131 0.069 1.000 . Uiso c
H(35) -0.2407 0.0725 -0.1996 0.100 1.000 . Uiso c
H(36) -0.1382 0.0464 -0.2707 0.108 1.000 . Uiso c
H(37) 0.0292 0.0231 -0.1597 0.096 1.000 . Uiso c
H(38) 0.2043 0.0068 -0.0298 0.095 1.000 . Uiso c
H(39) 0.3609 -0.0117 0.1201 0.113 1.000 . Uiso c
H(40) 0.3683 -0.0038 0.2900 0.093 1.000 . Uiso c
H(41) 0.3532 0.0044 0.4463 0.082 1.000 . Uiso c
H(42) 0.3137 0.0185 0.5937 0.096 1.000 . Uiso c
H(43) 0.1707 0.0508 0.5789 0.075 1.000 . Uiso c
H(44) 0.0651 0.0688 0.4098 0.066 1.000 . Uiso c

loop_
_atom_site_aniso_label
_atom_site_aniso_U_11
_atom_site_aniso_U_22
_atom_site_aniso_U_33
_atom_site_aniso_U_12
_atom_site_aniso_U_13
_atom_site_aniso_U_23
Mn(1) 0.0342(6) 0.0417(6) 0.0338(6) -0.0011(5) 0.0067(5) 0.0008(4)
Mn(2) 0.0320(6) 0.0417(6) 0.0329(5) -0.0016(4) 0.0080(4) -0.0001(5)
Mn(3) 0.0322(6) 0.0360(6) 0.0461(6) -0.0007(4) 0.0118(5) -0.0003(5)
Mn(4) 0.0454(6) 0.0379(6) 0.0459(6) -0.0052(5) 0.0179(5) -0.0046(5)
Cl(1) 0.102(2) 0.118(2) 0.132(2) -0.032(2) 0.043(2) -0.029(2)
Cl(2) 0.075(2) 0.130(2) 0.116(2) -0.047(2) -0.013(1) 0.069(2)
Cl(3) 0.102(2) 0.0561(12) 0.081(1) -0.0148(11) 0.0502(13) -0.0152(10)
Cl(4) 0.057(2) 0.064(2) 0.270(4) -0.0083(13) -0.010(2) 0.075(2)
Cl(5) 0.061(1) 0.133(2) 0.0511(13) -0.0086(12) 0.0175(10) 0.0073(12)
Cl(6) 0.088(4) 0.068(3) 0.089(3) 0.005(3) 0.009(3) -0.006(3)
Cl(7) 0.141(6) 0.194(7) 0.219(8) 0.010(5) 0.101(6) 0.022(6)
O(1) 0.039(3) 0.062(3) 0.054(3) -0.014(2) 0.013(2) 0.002(2)
O(2) 0.037(2) 0.038(2) 0.032(2) -0.006(2) 0.007(2) 0.005(2)
O(3) 0.038(2) 0.036(2) 0.032(2) -0.003(2) 0.014(2) -0.006(2)
O(4) 0.049(3) 0.032(2) 0.037(2) -0.010(2) 0.015(2) 0.004(2)
O(5) 0.041(3) 0.035(2) 0.054(3) -0.006(2) 0.020(2) -0.009(2)
O(6) 0.038(2) 0.037(2) 0.047(3) -0.005(2) 0.016(2) -0.003(2)
O(7) 0.057(3) 0.036(2) 0.043(3) -0.017(2) 0.021(2) -0.007(2)
O(8) 0.146(6) 0.193(7) 0.156(5) 0.009(5) 0.050(5) -0.088(5)
O(9) 0.149(6) 0.212(7) 0.237(8) -0.017(6) 0.138(7) 0.085(6)
O(10) 0.189(7) 0.120(3) 0.151(6) -0.052(5) 0.070(6) -0.031(5)
O(11) 0.193(8) 0.113(6) 0.225(9) 0.010(5) -0.148(6) -0.012(5)
O(12) 0.375(13) 0.262(10) 0.289(11) -0.104(9) 0.273(11) -0.182(9)
O(13) 0.103(5) 0.099(4) 0.169(6) -0.032(3) 0.077(4) 0.009(4)
O(14) 0.117(6) 0.194(7) 0.315(11) -0.013(5) -0.088(6) 0.203(8)
O(15) 0.079(4) 0.082(4) 0.139(5) -0.005(3) 0.016(3) 0.028(3)
O(16) 0.101(3) 0.090(4) 0.090(4) -0.037(3) 0.049(4) -0.007(3)
O(17) 0.182(6) 0.138(5) 0.090(4) -0.064(5) 0.089(4) -0.071(4)
O(18) 0.207(7) 0.167(7) 0.096(5) 0.054(5) 0.020(4) 0.039(4)
O(19) 0.114(5) 0.078(3) 0.228(7) -0.038(3) 0.068(5) -0.097(4)
O(22) 0.090(4) 0.083(4) 0.140(5) 0.036(3) 0.044(4) 0.060(3)
O(23) 0.064(4) 0.109(5) 0.202(7) 0.001(4) -0.005(3) 0.059(4)
O(24) 0.099(4) 0.103(4) 0.084(4) -0.020(3) 0.067(3) -0.028(3)
O(25) 0.129(5) 0.131(5) 0.053(3) -0.017(3) 0.037(3) -0.016(3)
O(26) 0.083(4) 0.245(8) 0.105(5) 0.056(4) 0.029(4) 0.108(5)
O(27) 0.090(4) 0.158(5) 0.089(4) -0.034(4) 0.059(3) 0.033(3)
O(36) 0.093(4) 0.124(5) 0.172(6) 0.021(4) 0.064(4) 0.053(4)
O(37) 0.154(6) 0.142(6) 0.228(8) 0.027(5) 0.070(6) 0.003(5)
O(38) 0.110(5) 0.105(5) 0.289(9) -0.023(4) 0.117(6) -0.040(5)
O(39) 0.125(5) 0.089(4) 0.090(4) -0.035(3) 0.056(4) -0.007(3)
O(40) 0.305(12) 0.40(2) 0.289(12) 0.240(12) 0.227(10) 0.188(10)
O(41) 0.168(9) 0.30(1) 0.53(2) 0.010(10) -0.012(11) 0.02(1)
N(1) 0.033(3) 0.046(3) 0.039(3) 0.004(2) 0.006(2) 0.001(2)
N(2) 0.040(3) 0.049(3) 0.030(2) 0.004(2) 0.009(2) 0.007(2)
N(3) 0.044(3) 0.038(3) 0.034(3) -0.001(2) 0.003(3) -0.005(2)
N(4) 0.045(3) 0.040(3) 0.044(3) -0.008(2) 0.022(3) -0.007(2)
N(5) 0.035(3) 0.056(3) 0.032(2) -0.009(2) 0.006(2) -0.002(2)
N(6) 0.042(3) 0.034(3) 0.042(3) -0.003(2) 0.008(2) -0.004(2)
N(7) 0.039(3) 0.039(3) 0.044(2) -0.006(2) 0.024(2) 0.005(2)
N(8) 0.033(3) 0.044(3) 0.062(3) -0.003(2) 0.022(3) -0.006(3)
N(9) 0.038(3) 0.041(3) 0.053(2) -0.011(2) 0.004(2) 0.008(3)
N(10) 0.056(4) 0.043(3) 0.049(2) -0.014(3) 0.016(2) -0.000(3)
N(11) 0.058(4) 0.027(3) 0.059(3) -0.011(2) 0.029(3) -0.013(3)
N(12) 0.038(3) 0.042(3) 0.047(2) -0.008(2) 0.017(2) -0.005(2)
C(1) 0.044(4) 0.045(4) 0.036(3) -0.010(3) 0.003(3) 0.004(3)
C(2) 0.071(5) 0.047(4) 0.053(4) 0.013(3) 0.010(4) 0.009(4)
C(3) 0.088(6) 0.042(4) 0.068(4) 0.003(4) 0.042(4) -0.001(3)
C(4) 0.050(5) 0.060(5) 0.058(4) -0.002(3) 0.032(4) -0.003(3)
C(5) 0.044(4) 0.066(5) 0.045(4) -0.006(3) 0.023(4) -0.004(4)
C(6) 0.039(4) 0.043(4) 0.034(3) -0.005(3) -0.008(3) -0.006(3)
C(7) 0.085(6) 0.049(5) 0.034(4) 0.009(4) 0.009(4) 0.008(3)
C(8) 0.065(5) 0.064(4) 0.036(4) -0.008(4) 0.008(4) 0.005(3)
C(9) 0.071(5) 0.063(4) 0.028(3) -0.009(3) 0.018(4) -0.002(3)
C(10) 0.043(4) 0.048(4) 0.030(3) -0.013(3) 0.006(3) -0.009(2)
C(11) 0.052(5) 0.051(4) 0.041(3) -0.008(3) 0.013(3) -0.000(3)
C(12) 0.059(5) 0.063(4) 0.040(4) -0.008(3) 0.012(4) -0.018(3)
C(13) 0.057(5) 0.063(4) 0.074(4) 0.004(4) 0.026(4) -0.010(4)
C(14) 0.043(4) 0.050(4) 0.066(4) 0.012(4) 0.009(4) -0.013(3)
C(15) 0.032(4) 0.041(3) 0.048(4) -0.003(3) 0.005(3) 0.003(3)
C(16) 0.055(5) 0.063(4) 0.045(3) -0.013(3) 0.016(4) -0.021(3)
C(17) 0.071(6) 0.073(5) 0.081(6) -0.003(4) 0.040(5) -0.035(4)
C(18) 0.079(6) 0.061(5) 0.114(5) 0.007(4) 0.048(6) -0.047(4)
C(19) 0.051(5) 0.048(5) 0.110(5) 0.002(4) 0.028(5) -0.033(4)
C(20) 0.040(4) 0.044(4) 0.062(5) -0.004(3) 0.023(4) -0.001(3)
C(21) 0.054(5) 0.063(4) 0.039(3) -0.016(3) 0.019(3) -0.015(3)
C(22) 0.055(5) 0.116(6) 0.038(3) -0.020(4) 0.024(4) -0.005(4)
C(23) 0.059(5) 0.106(6) 0.036(5) -0.030(4) 0.015(4) 0.013(4)
C(24) 0.053(5) 0.075(5) 0.048(4) -0.020(4) 0.008(4) 0.022(4)
C(25) 0.034(4) 0.052(4) 0.046(3) -0.014(3) -0.000(3) 0.003(3)
C(26) 0.040(4) 0.043(4) 0.047(3) -0.009(3) -0.002(3) 0.004(3)
C(27) 0.042(5) 0.049(5) 0.072(5) 0.010(3) -0.000(4) 0.018(4)
C(28) 0.031(4) 0.046(4) 0.089(5) 0.004(3) 0.017(4) 0.002(4)
C(29) 0.055(5) 0.051(5) 0.075(4) 0.009(3) 0.031(4) -0.014(4)
C(30) 0.048(4) 0.039(4) 0.039(4) -0.001(3) 0.015(3) 0.001(3)
C(31) 0.061(4) 0.030(4) 0.060(4) -0.003(3) 0.037(3) -0.006(3)
C(32) 0.043(5) 0.055(5) 0.052(3) -0.013(4) 0.002(3) 0.007(3)
C(33) 0.065(5) 0.066(5) 0.058(5) -0.017(4) 0.024(4) 0.001(4)
C(34) 0.060(5) 0.062(5) 0.063(4) -0.021(3) 0.034(3) -0.017(4)
C(35) 0.035(4) 0.045(4) 0.049(3) -0.007(3) 0.014(3) -0.006(3)
C(36) 0.050(4) 0.035(4) 0.062(3) -0.018(3) 0.027(3) -0.010(3)
C(37) 0.057(5) 0.048(5) 0.121(7) -0.009(3) 0.055(4) -0.036(4)
C(38) 0.062(5) 0.052(5) 0.147(6) 0.004(4) 0.059(5) -0.023(5)
C(39) 0.032(4) 0.057(5) 0.142(6) 0.003(4) 0.032(5) -0.015(5)
C(40) 0.033(4) 0.037(4) 0.081(4) -0.002(3) 0.013(3) 0.006(3)
C(41) 0.035(4) 0.043(4) 0.082(4) -0.008(3) 0.009(4) 0.009(3)
C(42) 0.038(5) 0.059(5) 0.096(5) -0.002(4) -0.020(4) 0.019(4)
C(43) 0.082(7) 0.081(6) 0.083(6) -0.029(4) -0.021(5) 0.008(5)
C(44) 0.064(6) 0.096(7) 0.056(5) -0.034(4) -0.003(4) 0.027(4)
C(45) 0.046(5) 0.064(5) 0.053(3) -0.021(4) 0.009(4) -0.003(3)
C(46) 0.054(4) 0.053(4) 0.058(4) -0.018(3) 0.015(3) 0.006(4)
C(47) 0.097(7) 0.061(6) 0.059(4) -0.027(5) -0.002(4) 0.013(4)
C(48) 0.135(8) 0.075(7) 0.063(6) -0.037(5) 0.042(5) -0.004(4)
C(49) 0.124(7) 0.066(6) 0.062(4) -0.043(5) 0.050(5) -0.024(4)
C(50) 0.069(5) 0.053(5) 0.059(4) -0.026(3) 0.035(3) -0.023(3)
C(51) 0.074(5) 0.045(4) 0.060(3) -0.021(3) 0.040(4) -0.009(3)
C(52) 0.109(7) 0.055(5) 0.106(6) -0.002(4) 0.077(5) -0.036(4)
C(53) 0.076(6) 0.061(6) 0.157(7) 0.002(4) 0.059(6) -0.034(6)
C(54) 0.059(5) 0.032(4) 0.152(7) -0.002(3) 0.056(6) -0.013(5)
C(55) 0.056(4) 0.025(4) 0.074(4) -0.010(3) 0.028(3) -0.005(3)
C(56) 0.042(4) 0.038(4) 0.072(4) -0.012(3) 0.020(3) 0.001(3)
C(57) 0.060(5) 0.039(4) 0.086(5) -0.000(4) 0.008(4) 0.019(4)
C(58) 0.090(6) 0.050(5) 0.081(5) -0.015(4) 0.014(5) 0.012(4)
C(59) 0.087(6) 0.055(5) 0.042(4) -0.022(3) 0.022(4) -0.004(3)
C(60) 0.067(5) 0.051(4) 0.049(3) -0.009(4) 0.027(3) -0.002(3)

loop_
_atom_type_symbol
_atom_type_oxidation_number
_atom_type_number_in_cell
_atom_type_scat_dispersion_real
_atom_type_scat_dispersion_imag
_atom_type_scat_source
C 0 240 0.002 0.002
;International Tables for Crystallography
(1992, Vol. C, Table 6.1.1.2)
;
H 0 240 0.000 0.000
;International Tables for Crystallography
(1992, Vol. C, Table 6.1.1.2)
;
Cl 0 24 0.132 0.159
;International Tables for Crystallography
(1992, Vol. C, Tables 4.2.6.8 and 6.1.1.1)
;
Mn 0 16 0.295 0.729
;International Tables for Crystallography
(1992, Vol. C, Tables 4.2.6.8 and 6.1.1.1)
;
N 0 48 0.004 0.003
;International Tables for Crystallography
(1992, Vol. C, Table 6.1.1.2)
;
O 0 148 0.008 0.006
;International Tables for Crystallography
(1992, Vol. C, Table 6.1.1.2)
;

loop_
_geom_angle_atom_site_label_1
_geom_angle_atom_site_label_2
_geom_angle_atom_site_label_3
_geom_angle
_geom_angle_publ_flag
Mn(2) Mn(1) O(1) 138.5(2) ?
Mn(2) Mn(1) O(2) 43.2(2) ?
Mn(2) Mn(1) O(3) 40.7(2) ?
Mn(2) Mn(1) N(1) 99.5(3) ?
Mn(2) Mn(1) N(2) 126.4(3) ?
Mn(2) Mn(1) N(3) 100.6(3) ?
O(1) Mn(1) O(2) 95.2(3) ?
O(1) Mn(1) O(3) 178.6(3) ?
O(1) Mn(1) N(1) 86.5(3) ?
O(1) Mn(1) N(2) 95.2(3) ?
O(1) Mn(1) N(3) 86.4(3) ?
O(2) Mn(1) O(3) 83.9(3) ?
O(2) Mn(1) N(1) 100.5(3) ?
O(2) Mn(1) N(2) 169.6(3) ?
O(2) Mn(1) N(3) 102.4(3) ?
O(3) Mn(1) N(1) 94.7(3) ?
O(3) Mn(1) N(2) 85.7(3) ?
O(3) Mn(1) N(3) 92.7(3) ?
N(1) Mn(1) N(2) 79.0(4) ?
N(1) Mn(1) N(3) 156.5(4) ?
N(2) Mn(1) N(3) 79.4(4) ?
Mn(1) Mn(2) O(2) 40.0(2) ?
Mn(1) Mn(2) O(3) 40.4(2) ?
Mn(1) Mn(2) O(4) 134.4(2) ?
Mn(1) Mn(2) N(4) 99.0(3) ?
Mn(1) Mn(2) N(5) 128.5(3) ?
Mn(1) Mn(2) N(6) 100.4(3) ?
O(2) Mn(2) O(3) 80.4(3) ?
O(2) Mn(2) O(4) 174.1(3) ?
O(2) Mn(2) N(4) 94.6(3) ?
O(2) Mn(2) N(5) 88.7(3) ?
O(2) Mn(2) N(6) 91.9(3) ?
O(3) Mn(2) O(4) 93.9(3) ?
O(3) Mn(2) N(4) 100.1(3) ?
O(3) Mn(2) N(5) 168.8(4) ?
O(3) Mn(2) N(6) 103.2(3) ?
O(4) Mn(2) N(4) 87.9(3) ?
O(4) Mn(2) N(5) 97.1(3) ?
O(4) Mn(2) N(6) 87.9(3) ?
N(4) Mn(2) N(5) 78.3(4) ?
N(4) Mn(2) N(6) 156.5(4) ?
N(5) Mn(2) N(6) 79.3(4) ?
Mn(4) Mn(3) O(4) 136.2(2) ?
Mn(4) Mn(3) O(5) 39.9(2) ?
Mn(4) Mn(3) O(6) 39.3(2) ?
Mn(4) Mn(3) N(7) 97.4(3) ?
Mn(4) Mn(3) N(8) 125.8(3) ?
Mn(4) Mn(3) N(9) 101.2(3) ?
O(4) Mn(3) O(5) 96.3(3) ?
O(4) Mn(3) O(6) 174.7(3) ?
O(4) Mn(3) N(7) 88.5(3) ?
O(4) Mn(3) N(8) 98.0(4) ?
O(4) Mn(3) N(9) 86.3(3) ?
O(5) Mn(3) O(6) 79.2(3) ?
O(5) Mn(3) N(7) 97.9(4) ?
O(5) Mn(3) N(8) 165.4(4) ?
O(5) Mn(3) N(9) 104.1(4) ?
O(6) Mn(3) N(7) 94.9(3) ?
O(6) Mn(3) N(8) 86.6(3) ?
O(6) Mn(3) N(9) 92.0(3) ?
N(7) Mn(3) N(8) 79.9(4) ?
N(7) Mn(3) N(9) 157.8(4) ?
N(8) Mn(3) N(9) 79.6(4) ?
Mn(3) Mn(4) O(5) 40.0(2) ?
Mn(3) Mn(4) O(6) 43.2(2) ?
Mn(3) Mn(4) O(7) 138.2(2) ?
Mn(3) Mn(4) N(10) 102.3(3) ?
Mn(3) Mn(4) N(11) 126.6(3) ?
Mn(3) Mn(4) N(12) 98.5(3) ?
O(5) Mn(4) O(6) 83.1(3) ?
O(5) Mn(4) O(7) 177.2(3) ?
O(5) Mn(4) N(10) 92.5(4) ?
O(5) Mn(4) N(11) 86.8(3) ?
O(5) Mn(4) N(12) 94.8(3) ?
O(6) Mn(4) O(7) 95.0(3) ?
O(6) Mn(4) N(10) 104.9(4) ?
O(6) Mn(4) N(11) 169.6(3) ?
O(6) Mn(4) N(12) 99.4(4) ?
O(7) Mn(4) N(10) 85.9(3) ?
O(7) Mn(4) N(11) 95.2(3) ?
O(7) Mn(4) N(12) 87.6(3) ?
N(10) Mn(4) N(11) 78.1(4) ?
N(10) Mn(4) N(12) 155.3(4) ?
N(11) Mn(4) N(12) 78.8(4) ?
O(8) Cl(1) O(9) 106.5(10) ?
O(8) Cl(1) O(10) 103.5(9) ?
O(8) Cl(1) O(11) 114.5(12) ?
O(9) Cl(1) O(10) 106.6(10) ?
O(9) Cl(1) O(11) 118.1(13) ?
O(10) Cl(1) O(11) 106.4(9) ?
O(12) Cl(2) O(13) 112.8(10) ?
O(12) Cl(2) O(14) 120.7(14) ?
O(12) Cl(2) O(15) 107.3(10) ?
O(13) Cl(2) O(14) 102.0(10) ?
O(13) Cl(2) O(15) 112.6(8) ?
O(14) Cl(2) O(15) 101.0(8) ?
O(16) Cl(3) O(17) 112.5(7) ?
O(16) Cl(3) O(18) 108.8(7) ?
O(16) Cl(3) O(19) 115.1(7) ?
O(17) Cl(3) O(18) 101.4(8) ?
O(17) Cl(3) O(19) 117.5(8) ?
O(18) Cl(3) O(19) 99.3(8) ?
O(20) Cl(4) O(21) 76.1(11) ?
O(20) Cl(4) O(22) 114.7(10) ?
O(20) Cl(4) O(23) 130.4(10) ?
O(21) Cl(4) O(22) 101.9(11) ?
O(21) Cl(4) O(23) 91.1(12) ?
O(22) Cl(4) O(23) 114.8(8) ?
O(24) Cl(5) O(25) 109.3(6) ?
O(24) Cl(5) O(26) 109.6(7) ?
O(24) Cl(5) O(27) 111.6(7) ?
O(25) Cl(5) O(26) 105.5(8) ?
O(25) Cl(5) O(27) 112.1(6) ?
O(26) Cl(5) O(27) 108.6(7) ?
O(28) Cl(6) O(29) 110.9(16) ?
O(28) Cl(6) O(30) 109.5(15) ?
O(28) Cl(6) O(31) 116.5(19) ?
O(28) Cl(6) O(33) 80.8(14) ?
O(29) Cl(6) O(30) 105.7(18) ?
O(29) Cl(6) O(31) 103.1(22) ?
O(29) Cl(6) O(33) 166.2(18) ?
O(30) Cl(6) O(31) 110.5(20) ?
O(30) Cl(6) O(33) 62.3(14) ?
O(31) Cl(6) O(33) 76.7(18) ?
O(32) Cl(7) O(33) 118.0(20) ?
O(32) Cl(7) O(34) 129.6(19) ?
O(32) Cl(7) O(35) 66.2(21) ?
O(33) Cl(7) O(34) 93.2(19) ?
O(33) Cl(7) O(35) 125.8(26) ?
O(34) Cl(7) O(35) 127.1(27) ?
Mn(1) O(2) Mn(2) 96.8(3) ?
Mn(1) O(3) Mn(2) 98.9(3) ?
Mn(2) O(4) Mn(3) 178.6(5) ?
Mn(3) O(5) Mn(4) 100.1(4) ?
Mn(3) O(6) Mn(4) 97.5(3) ?
Cl(4) O(20) O(21) 59.8(11) ?
Cl(4) O(21) O(20) 44.1(9) ?
Cl(6) O(30) O(33) 65.6(19) ?
Cl(7) O(32) O(35) 57.2(14) ?
Cl(6) O(33) Cl(7) 170.1(25) ?
Cl(6) O(33) O(30) 52.0(16) ?
Cl(7) O(33) O(30) 137.5(27) ?
Cl(7) O(35) O(32) 56.6(15) ?
Mn(1) N(1) C(1) 113.4(8) ?
Mn(1) N(1) C(5) 125.1(8) ?
C(1) N(1) C(5) 121.5(11) ?
Mn(1) N(2) C(6) 117.7(8) ?
Mn(1) N(2) C(10) 116.7(8) ?
C(6) N(2) C(10) 121.4(10) ?
Mn(1) N(3) C(11) 114.9(8) ?
Mn(1) N(3) C(15) 125.7(8) ?
C(11) N(3) C(15) 118.8(10) ?
Mn(2) N(4) C(16) 115.3(8) ?
Mn(2) N(4) C(20) 122.1(8) ?
C(16) N(4) C(20) 121.7(11) ?
Mn(2) N(5) C(21) 120.7(9) ?
Mn(2) N(5) C(25) 117.7(8) ?
C(21) N(5) C(25) 121.3(11) ?
Mn(2) N(6) C(26) 115.8(8) ?
Mn(2) N(6) C(30) 125.2(8) ?
C(26) N(6) C(30) 117.7(10) ?
Mn(3) N(7) C(31) 115.3(8) ?
Mn(3) N(7) C(35) 125.3(8) ?
C(31) N(7) C(35) 119.1(10) ?
Mn(3) N(8) C(36) 118.4(9) ?
Mn(3) N(8) C(40) 119.0(9) ?
C(36) N(8) C(40) 122.4(11) ?
Mn(3) N(9) C(41) 113.9(9) ?
Mn(3) N(9) C(45) 126.5(9) ?
C(41) N(9) C(45) 118.9(11) ?
Mn(4) N(10) C(46) 124.1(9) ?
Mn(4) N(10) C(50) 115.3(9) ?
C(46) N(10) C(50) 120.5(12) ?
Mn(4) N(11) C(51) 118.1(9) ?
Mn(4) N(11) C(55) 116.8(9) ?
C(51) N(11) C(55) 122.8(12) ?
Mn(4) N(12) C(56) 117.1(8) ?
Mn(4) N(12) C(60) 126.2(9) ?
C(56) N(12) C(60) 116.6(11) ?
N(1) C(1) C(2) 119.4(11) ?
N(1) C(1) C(6) 116.6(11) ?
C(2) C(1) C(6) 124.1(11) ?
C(1) C(2) C(3) 118.0(12) ?
C(1) C(2) H(1) 121.0 no
C(3) C(2) H(1) 121.0 no
C(2) C(3) C(4) 120.5(13) ?
C(2) C(3) H(2) 119.8 no
C(4) C(3) H(2) 119.8 no
C(3) C(4) C(5) 118.8(12) ?
C(3) C(4) H(3) 120.6 no
C(5) C(4) H(3) 120.6 no
N(1) C(5) C(4) 121.8(12) ?
N(1) C(5) H(4) 119.1 no
C(4) C(5) H(4) 119.1 no
N(2) C(6) C(1) 109.9(11) ?
N(2) C(6) C(7) 121.2(12) ?
C(1) C(6) C(7) 128.9(12) ?
C(6) C(7) C(8) 117.1(12) ?
C(6) C(7) H(5) 121.5 no
C(8) C(7) H(5) 121.5 no
C(7) C(8) C(9) 122.3(12) ?
C(7) C(8) H(6) 118.9 no
C(9) C(8) H(6) 118.9 no
C(8) C(9) C(10) 119.1(12) ?
C(8) C(9) H(7) 120.5 no
C(10) C(9) H(7) 120.5 no
N(2) C(10) C(9) 118.9(12) ?
N(2) C(10) C(11) 111.6(11) ?
C(9) C(10) C(11) 129.5(12) ?
N(3) C(11) C(10) 114.2(11) ?
N(3) C(11) C(12) 123.1(12) ?
C(10) C(11) C(12) 122.5(11) ?
C(11) C(12) C(13) 115.7(12) ?
C(11) C(12) H(8) 122.2 no
C(13) C(12) H(8) 122.2 no
C(12) C(13) C(14) 121.0(12) ?
C(12) C(13) H(9) 119.5 no
C(14) C(13) H(9) 119.5 no
C(13) C(14) C(15) 118.0(12) ?
C(13) C(14) H(10) 121.0 no
C(15) C(14) H(10) 121.0 no
N(3) C(15) C(14) 123.4(12) ?
N(3) C(15) H(11) 118.3 no
C(14) C(15) H(11) 118.3 no
N(4) C(16) C(17) 121.3(13) ?
N(4) C(16) C(21) 114.9(11) ?
C(17) C(16) C(21) 123.3(13) ?
C(16) C(17) C(18) 118.9(14) ?
C(16) C(17) H(12) 120.6 no
C(18) C(17) H(12) 120.6 no
C(17) C(18) C(19) 120.2(13) ?
C(17) C(18) H(13) 119.9 no
C(19) C(18) H(13) 119.9 no
C(18) C(19) C(20) 117.8(13) ?
C(18) C(19) H(14) 121.1 no
C(20) C(19) H(14) 121.1 no
N(4) C(20) C(19) 120.1(12) ?
N(4) C(20) H(15) 120.0 no
C(19) C(20) H(15) 120.0 no
N(5) C(21) C(16) 110.2(11) ?
N(5) C(21) C(22) 120.5(13) ?
C(16) C(21) C(22) 129.3(13) ?
C(21) C(22) C(23) 118.7(13) ?
C(21) C(22) H(16) 120.6 no
C(23) C(22) H(16) 120.6 no
C(22) C(23) C(24) 122.2(13) ?
C(22) C(23) H(17) 118.9 no
C(24) C(23) H(17) 118.9 no
C(23) C(24) C(25) 117.3(14) ?
C(23) C(24) H(18) 121.4 no
C(25) C(24) H(18) 121.4 no
N(5) C(25) C(24) 119.9(13) ?
N(5) C(25) C(26) 114.5(11) ?
C(24) C(25) C(26) 125.3(13) ?
N(6) C(26) C(25) 111.5(11) ?
N(6) C(26) C(27) 119.4(12) ?
C(25) C(26) C(27) 129.0(12) ?
C(26) C(27) C(28) 120.5(13) ?
C(26) C(27) H(19) 119.8 no
C(28) C(27) H(19) 119.7 no
C(27) C(28) C(29) 119.9(13) ?
C(27) C(28) H(20) 120.1 no
C(29) C(28) H(20) 120.1 no
C(28) C(29) C(30) 120.6(12) ?
C(28) C(29) H(21) 119.7 no
C(30) C(29) H(21) 119.7 no
N(6) C(30) C(29) 121.8(11) ?
N(6) C(30) H(22) 119.1 no
C(29) C(30) H(22) 119.1 no
N(7) C(31) C(34) 119.5(12) ?
N(7) C(31) C(36) 112.6(11) ?
C(34) C(31) C(36) 127.5(12) ?
C(33) C(32) C(35) 120.3(13) ?
C(33) C(32) H(23) 119.9 no
C(35) C(32) H(23) 119.9 no
C(32) C(33) C(34) 118.9(13) ?
C(32) C(33) H(24) 120.5 no
C(34) C(33) H(24) 120.5 no
C(31) C(34) C(33) 120.4(13) ?
C(31) C(34) H(25) 119.8 no
C(33) C(34) H(25) 119.8 no
N(7) C(35) C(32) 121.8(12) ?
N(7) C(35) H(26) 119.1 no
C(32) C(35) H(26) 119.1 no
N(8) C(36) C(31) 112.8(11) ?
N(8) C(36) C(37) 120.8(13) ?
C(31) C(36) C(37) 126.0(13) ?
C(36) C(37) C(38) 116.5(14) ?
C(36) C(37) H(27) 121.7 no
C(38) C(37) H(27) 121.7 no
C(37) C(38) C(39) 120.7(14) ?
C(37) C(38) H(28) 119.6 no
C(39) C(38) H(28) 119.6 no
C(38) C(39) C(40) 120.0(15) ?
C(38) C(39) H(29) 120.0 no
C(40) C(39) H(29) 120.0 no
N(8) C(40) C(39) 119.4(14) ?
N(8) C(40) C(41) 112.1(12) ?
C(39) C(40) C(41) 128.5(14) ?
N(9) C(41) C(40) 114.9(12) ?
N(9) C(41) C(42) 119.2(14) ?
C(40) C(41) C(42) 125.8(14) ?
C(41) C(42) C(43) 119.0(16) ?
C(41) C(42) H(30) 120.5 no
C(43) C(42) H(30) 120.5 no
C(42) C(43) C(44) 121.5(16) ?
C(42) C(43) H(31) 119.2 no
C(44) C(43) H(31) 119.2 no
C(43) C(44) C(45) 116.3(16) ?
C(43) C(44) H(32) 121.8 no
C(45) C(44) H(32) 121.8 no
N(9) C(45) C(44) 125.0(14) ?
N(9) C(45) H(33) 117.5 no
C(44) C(45) H(33) 117.5 no
N(10) C(46) C(47) 119.1(13) ?
N(10) C(46) H(34) 120.5 no
C(47) C(46) H(34) 120.5 no
C(46) C(47) C(48) 119.5(15) ?
C(46) C(47) H(35) 120.2 no
C(48) C(47) H(35) 120.2 no
C(47) C(48) C(49) 121.5(16) ?
C(47) C(48) H(36) 119.2 no
C(49) C(48) H(36) 119.2 no
C(48) C(49) C(50) 117.9(16) ?
C(48) C(49) H(37) 121.0 no
C(50) C(49) H(37) 121.1 no
N(10) C(50) C(49) 121.3(14) ?
N(10) C(50) C(51) 113.7(12) ?
C(49) C(50) C(51) 125.0(15) ?
N(11) C(51) C(50) 112.8(13) ?
N(11) C(51) C(52) 119.2(14) ?
C(50) C(51) C(52) 127.9(14) ?
C(51) C(52) C(53) 119.2(15) ?
C(51) C(52) H(38) 120.4 no
C(53) C(52) H(38) 120.4 no
C(52) C(53) C(54) 118.7(15) ?
C(52) C(53) H(39) 120.6 no
C(54) C(53) H(39) 120.6 no
C(53) C(54) C(55) 119.3(16) ?
C(53) C(54) H(40) 120.3 no
C(55) C(54) H(40) 120.4 no
N(11) C(55) C(54) 120.5(14) ?
N(11) C(55) C(56) 112.4(12) ?
C(54) C(55) C(56) 127.0(14) ?
N(12) C(56) C(55) 113.1(12) ?
N(12) C(56) C(57) 125.3(13) ?
C(55) C(56) C(57) 121.5(14) ?
C(56) C(57) C(58) 113.3(14) ?
C(56) C(57) H(41) 123.3 no
C(58) C(57) H(41) 123.3 no
C(57) C(58) C(59) 125.1(14) ?
C(57) C(58) H(42) 117.4 no
C(59) C(58) H(42) 117.4 no
C(58) C(59) C(60) 114.6(13) ?
C(58) C(59) H(43) 122.7 no
C(60) C(59) H(43) 122.7 no
N(12) C(60) C(59) 125.0(12) ?
N(12) C(60) H(44) 117.5 no
C(59) C(60) H(44) 117.5 no

loop_
_geom_bond_atom_site_label_1
_geom_bond_atom_site_label_2
_geom_bond_distance
_geom_bond_publ_flag
Mn(1) Mn(2) 2.745(2) ?
Mn(1) O(1) 2.018(7) ?
Mn(1) O(2) 1.775(7) ?
Mn(1) O(3) 1.802(7) ?
Mn(1) N(1) 2.047(9) ?
Mn(1) N(2) 2.001(9) ?
Mn(1) N(3) 2.023(9) ?
Mn(2) O(2) 1.894(7) ?
Mn(2) O(3) 1.811(7) ?
Mn(2) O(4) 1.770(7) ?
Mn(2) N(4) 2.052(9) ?
Mn(2) N(5) 1.986(9) ?
Mn(2) N(6) 2.036(9) ?
Mn(3) Mn(4) 2.743(2) ?
Mn(3) O(4) 1.738(7) ?
Mn(3) O(5) 1.790(7) ?
Mn(3) O(6) 1.892(7) ?
Mn(3) N(7) 2.005(9) ?
Mn(3) N(8) 1.964(9) ?
Mn(3) N(9) 2.035(9) ?
Mn(4) O(5) 1.788(7) ?
Mn(4) O(6) 1.754(7) ?
Mn(4) O(7) 1.988(7) ?
Mn(4) N(10) 2.030(10) ?
Mn(4) N(11) 2.023(9) ?
Mn(4) N(12) 1.990(9) ?
Cl(1) O(8) 1.467(13) ?
Cl(1) O(9) 1.329(11) ?
Cl(1) O(10) 1.417(13) ?
Cl(1) O(11) 1.273(12) ?
Cl(2) O(12) 1.436(13) ?
Cl(2) O(13) 1.416(10) ?
Cl(2) O(14) 1.422(13) ?
Cl(2) O(15) 1.403(10) ?
Cl(3) O(16) 1.411(10) ?
Cl(3) O(17) 1.395(9) ?
Cl(3) O(18) 1.530(12) ?
Cl(3) O(19) 1.364(9) ?
Cl(4) O(20) 1.25(2) ?
Cl(4) O(21) 1.55(3) ?
Cl(4) O(22) 1.408(9) ?
Cl(4) O(23) 1.299(11) ?
Cl(5) O(24) 1.413(9) ?
Cl(5) O(25) 1.434(10) ?
Cl(5) O(26) 1.471(10) ?
Cl(5) O(27) 1.453(9) ?
Cl(6) O(28) 1.42(2) ?
Cl(6) O(29) 1.31(3) ?
Cl(6) O(30) 1.45(3) ?
Cl(6) O(31) 1.26(3) ?
Cl(6) O(33) 1.67(4) ?
Cl(7) O(32) 1.43(3) ?
Cl(7) O(33) 1.44(4) ?
Cl(7) O(34) 1.54(1) ?
Cl(7) O(35) 1.44(2) ?
O(20) O(21) 1.75(3) ?
O(30) O(33) 1.62(4) ?
O(32) O(35) 1.57(5) ?
N(1) C(1) 1.344(13) ?
N(1) C(5) 1.312(13) ?
N(2) C(6) 1.339(13) ?
N(2) C(10) 1.328(13) ?
N(3) C(11) 1.346(13) ?
N(3) C(15) 1.343(13) ?
N(4) C(16) 1.34(1) ?
N(4) C(20) 1.316(13) ?
N(5) C(21) 1.33(1) ?
N(5) C(25) 1.36(1) ?
N(6) C(26) 1.413(13) ?
N(6) C(30) 1.338(13) ?
N(7) C(31) 1.385(13) ?
N(7) C(35) 1.320(13) ?
N(8) C(36) 1.33(1) ?
N(8) C(40) 1.34(1) ?
N(9) C(41) 1.37(1) ?
N(9) C(45) 1.33(1) ?
N(10) C(46) 1.35(1) ?
N(10) C(50) 1.39(1) ?
N(11) C(51) 1.32(1) ?
N(11) C(55) 1.34(1) ?
N(12) C(56) 1.37(1) ?
N(12) C(60) 1.357(13) ?
C(1) C(2) 1.42(2) ?
C(1) C(6) 1.50(2) ?
C(2) C(3) 1.37(2) ?
C(2) H(1) 0.95 no
C(3) C(4) 1.38(2) ?
C(3) H(2) 0.95 no
C(4) C(5) 1.37(2) ?
C(4) H(3) 0.95 no
C(5) H(4) 0.95 no
C(6) C(7) 1.36(2) ?
C(7) C(8) 1.34(2) ?
C(7) H(5) 0.95 no
C(8) C(9) 1.36(2) ?
C(8) H(6) 0.95 no
C(9) C(10) 1.37(2) ?
C(9) H(7) 0.95 no
C(10) C(11) 1.51(2) ?
C(11) C(12) 1.40(2) ?
C(12) C(13) 1.40(2) ?
C(12) H(8) 0.95 no
C(13) C(14) 1.40(2) ?
C(13) H(9) 0.95 no
C(14) C(15) 1.34(2) ?
C(14) H(10) 0.95 no
C(15) H(11) 0.95 no
C(16) C(17) 1.35(2) ?
C(16) C(21) 1.52(2) ?
C(17) C(18) 1.34(2) ?
C(17) H(12) 0.95 no
C(18) C(19) 1.42(2) ?
C(18) H(13) 0.95 no
C(19) C(20) 1.38(2) ?
C(19) H(14) 0.95 no
C(20) H(15) 0.95 no
C(21) C(22) 1.35(2) ?
C(22) C(23) 1.39(2) ?
C(22) H(16) 0.95 no
C(23) C(24) 1.34(2) ?
C(23) H(17) 0.95 no
C(24) C(25) 1.40(2) ?
C(24) H(18) 0.95 no
C(25) C(26) 1.47(2) ?
C(26) C(27) 1.38(2) ?
C(27) C(28) 1.35(2) ?
C(27) H(19) 0.95 no
C(28) C(29) 1.34(2) ?
C(28) H(20) 0.95 no
C(29) C(30) 1.37(2) ?
C(29) H(21) 0.95 no
C(30) H(22) 0.95 no
C(31) C(34) 1.38(2) ?
C(31) C(36) 1.49(2) ?
C(32) C(33) 1.38(2) ?
C(32) C(35) 1.35(2) ?
C(32) H(23) 0.95 no
C(33) C(34) 1.34(2) ?
C(33) H(24) 0.95 no
C(34) H(25) 0.95 no
C(35) H(26) 0.95 no
C(36) C(37) 1.38(2) ?
C(37) C(38) 1.42(2) ?
C(37) H(27) 0.95 no
C(38) C(39) 1.35(2) ?
C(38) H(28) 0.95 no
C(39) C(40) 1.36(2) ?
C(39) H(29) 0.95 no
C(40) C(41) 1.47(2) ?
C(41) C(42) 1.41(2) ?
C(42) C(43) 1.36(2) ?
C(42) H(30) 0.95 no
C(43) C(44) 1.39(2) ?
C(43) H(31) 0.95 no
C(44) C(45) 1.36(2) ?
C(44) H(32) 0.95 no
C(45) H(33) 0.95 no
C(46) C(47) 1.41(2) ?
C(46) H(34) 0.95 no
C(47) C(48) 1.35(2) ?
C(47) H(35) 0.95 no
C(48) C(49) 1.40(2) ?
C(48) H(36) 0.95 no
C(49) C(50) 1.36(2) ?
C(49) H(37) 0.95 no
C(50) C(51) 1.48(2) ?
C(51) C(52) 1.35(2) ?
C(52) C(53) 1.42(2) ?
C(52) H(38) 0.95 no
C(53) C(54) 1.36(2) ?
C(53) H(39) 0.95 no
C(54) C(55) 1.34(2) ?
C(54) H(40) 0.95 no
C(55) C(56) 1.49(2) ?
C(56) C(57) 1.38(2) ?
C(57) C(58) 1.41(2) ?
C(57) H(41) 0.95 no
C(58) C(59) 1.39(2) ?
C(58) H(42) 0.95 no
C(59) C(60) 1.37(2) ?
C(59) H(43) 0.95 no
C(60) H(44) 0.95 no

loop_
_geom_contact_atom_site_label_1
_geom_contact_atom_site_label_2
_geom_contact_distance
_geom_contact_site_symmetry_2
_geom_contact_publ_flag
Cl(2) O(41) 3.29(2) 4 no
Cl(3) C(12) 3.482(13) . no
Cl(5) O(41) 3.28(3) 1_556 no
Cl(6) O(40) 2.82(3) . no
Cl(7) O(35) 2.94(4) 3_657 no
Cl(7) O(36) 3.49(2) . no
O(1) O(37) 2.63(2) 4_554 no
O(1) O(41) 2.73(3) . no
O(1) O(14) 3.19(3) 4_554 no
O(1) O(13) 3.591(13) 4_554 no
O(2) O(24) 3.280(11) 1_554 no
O(2) O(41) 3.28(3) . no
O(6) O(36) 3.546(13) 3_556 no
O(7) O(36) 2.580(13) 3_556 no
O(7) O(39) 2.584(11) 3_556 no
O(7) C(52) 3.55(2) 3 no
O(8) O(38) 2.91(2) . no
O(8) C(60) 3.28(2) 1_655 no
O(8) C(59) 3.30(2) 1_655 no
O(8) C(2) 3.34(2) . no
O(8) C(34) 3.41(2) 1_655 no
O(8) C(3) 3.51(2) . no
O(8) C(31) 3.60(2) 1_655 no
O(9) C(48) 2.96(2) 1_656 no
O(9) C(47) 3.39(2) 1_656 no
O(9) O(23) 3.41(2) . no
O(9) C(2) 3.50(2) . no
O(9) C(44) 3.52(2) 1_656 no
O(10) C(34) 3.33(2) 1_655 no
O(10) C(22) 3.36(2) 1_656 no
O(10) C(23) 3.46(2) 1_656 no
O(11) O(28) 3.36(3) 1_655 no
O(11) C(17) 3.40(2) 1_656 no
O(11) C(22) 3.40(2) 1_656 no
O(12) O(37) 3.39(3) 4_554 no
O(13) O(37) 2.85(2) . no
O(13) O(27) 3.108(13) . no
O(13) C(9) 3.21(2) . no
O(13) C(12) 3.38(2) . no
O(13) C(43) 3.40(2) 1_656 no
O(13) C(10) 3.55(2) . no
O(13) C(42) 3.59(2) 1_656 no
O(14) O(41) 1.88(2) 4 no
O(14) O(37) 2.92(3) 4_554 no
O(14) C(12) 3.32(2) . no
O(14) C(39) 3.42(2) 4_655 no
O(14) C(38) 3.50(2) 4_655 no
O(15) C(38) 3.34(2) 4_655 no
O(15) C(29) 3.38(2) 4_655 no
O(15) C(28) 3.41(2) 4_655 no
O(15) C(24) 3.51(2) 1_656 no
O(15) C(27) 3.52(2) 1_656 no
O(16) C(37) 3.19(2) . no
O(16) C(23) 3.28(2) 1_556 no
O(16) C(28) 3.32(2) 4 no
O(16) C(27) 3.34(2) 4 no
O(17) C(30) 3.08(2) . no
O(17) C(34) 3.10(2) . no
O(17) C(12) 3.14(2) . no
O(17) C(11) 3.27(2) . no
O(17) C(29) 3.37(2) . no
O(17) C(31) 3.41(2) . no
O(17) C(37) 3.44(2) . no
O(17) C(13) 3.52(2) . no
O(17) C(36) 3.53(2) . no
O(18) O(25) 3.25(2) . no
O(18) C(23) 3.42(2) 1_556 no
O(18) C(34) 3.45(2) . no
O(18) C(22) 3.45(2) 1_556 no
O(18) C(14) 3.51(2) 4 no
O(18) C(12) 3.58(2) . no
O(19) C(13) 3.07(2) . no
O(19) C(12) 3.08(2) . no
O(19) C(26) 3.08(2) 4 no
O(19) C(27) 3.09(2) 4 no
O(19) C(15) 3.16(2) 4 no
O(19) N(6) 3.447(13) 4 no
O(19) C(28) 3.47(2) 4 no
O(19) C(14) 3.53(2) 4 no
O(20) C(57) 3.20(2) . no
O(20) C(57) 3.21(2) 3_656 no
O(20) C(54) 3.36(3) . no
O(21) O(31) 2.65(4) . no
O(21) C(57) 3.25(3) . no
O(21) O(29) 3.42(4) . no
O(21) C(58) 3.53(3) . no
O(21) C(57) 3.56(3) 3_656 no
O(22) C(35) 3.21(2) . no
O(22) C(32) 3.30(2) . no
O(22) C(1) 3.33(2) . no
O(22) C(2) 3.34(2) . no
O(22) C(20) 3.34(2) . no
O(22) C(7) 3.44(2) . no
O(22) C(6) 3.50(2) . no
O(23) O(38) 3.12(2) . no
O(23) C(2) 3.33(2) . no
O(23) C(48) 3.53(2) 1_656 no
O(23) C(57) 3.57(2) 3_656 no
O(24) O(41) 2.70(3) 1_556 no
O(24) C(21) 2.99(2) 1_556 no
O(24) C(16) 3.12(2) 1_556 no
O(24) C(22) 3.27(2) 1_556 no
O(24) C(14) 3.31(2) 4 no
O(24) C(13) 3.39(2) 4 no
O(24) N(5) 3.549(13) 1_556 no
O(24) C(5) 3.56(2) 1_556 no
O(25) O(40) 3.25(2) . no
O(25) C(17) 3.42(2) 1_556 no
O(25) O(29) 3.50(3) . no
O(25) C(9) 3.56(2) . no
O(25) C(22) 3.57(2) 1_556 no
O(26) O(40) 2.68(3) . no
O(26) C(42) 3.13(2) 1_656 no
O(26) C(4) 3.27(2) 1_556 no
O(26) C(5) 3.30(2) 1_556 no
O(26) C(39) 3.40(2) 1_656 no
O(26) C(41) 3.40(2) 1_656 no
O(26) O(41) 3.42(3) 1_556 no
O(26) C(40) 3.58(2) 1_656 no
O(27) O(37) 2.94(2) . no
O(27) C(42) 3.29(2) 1_656 no
O(27) O(41) 3.29(4) 1_556 no
O(27) C(9) 3.36(2) . no
O(28) C(33) 3.30(2) . no
O(28) C(17) 3.45(2) 1_556 no
O(28) C(59) 3.46(2) . no
O(28) C(18) 3.56(3) 1_556 no
O(28) C(32) 3.57(2) . no
O(28) O(40) 3.59(3) . no
O(29) O(40) 2.34(3) . no
O(29) C(32) 3.48(3) . no
O(29) C(47) 3.50(3) 1_656 no
O(29) C(8) 3.57(3) . no
O(30) O(40) 2.26(3) . no
O(30) O(36) 2.93(3) 3_657 no
O(30) O(35) 3.07(4) 3_657 no
O(30) C(53) 3.31(3) 3_656 no
O(30) C(18) 3.36(3) 1_556 no
O(31) C(58) 3.19(4) . no
O(31) C(54) 3.21(4) 3_656 no
O(31) C(53) 3.21(4) 3_656 no
O(32) O(36) 2.90(3) . no
O(32) O(35) 3.45(6) 3_657 no
O(32) C(53) 3.56(3) 3_656 no
O(32) C(19) 3.59(3) 3_656 no
O(33) O(35) 3.19(4) 3_657 no
O(33) C(53) 3.45(4) 3_656 no
O(34) O(39) 3.06(3) . no
O(34) C(52) 3.56(3) 1_556 no
O(35) O(35) 2.12(8) 3_657 no
O(35) O(36) 2.83(4) . no
O(36) O(40) 2.80(2) 3_657 no
O(36) C(46) 3.47(2) 3_556 no
O(37) O(41) 3.30(3) 1_556 no
O(37) N(3) 3.32(2) 4 no
O(37) C(15) 3.33(2) 4 no
O(37) C(11) 3.56(2) 4 no
O(38) O(39) 2.87(2) 3_656 no
O(38) O(39) 3.06(2) 1_655 no
O(38) C(58) 3.56(2) 3_656 no
O(39) C(60) 3.23(2) 3_556 no
O(39) N(12) 3.314(12) 3_556 no
O(40) C(46) 3.10(2) 1_656 no
O(40) C(47) 3.47(2) 1_656 no
O(41) C(13) 3.06(2) 4_554 no
O(41) C(39) 3.12(3) 1_655 no
O(41) C(5) 3.41(3) . no
O(41) C(12) 3.42(3) 4_554 no
O(41) C(38) 3.43(3) 1_655 no
N(11) C(49) 3.45(2) 3 no
C(4) C(39) 3.51(2) 1_655 no
C(4) C(38) 3.55(2) 1_655 no
C(5) C(38) 3.52(2) 1_655 no
C(8) C(43) 3.37(2) 1_656 no
C(47) C(53) 3.55(2) 3 no
C(48) C(54) 3.46(2) 3 no
C(48) C(55) 3.54(2) 3 no

loop_
_geom_torsion_atom_site_label_1
_geom_torsion_atom_site_label_2
_geom_torsion_atom_site_label_3
_geom_torsion_atom_site_label_4
_geom_torsion
_geom_torsion_publ_flag
Mn(1) Mn(2) O(4) Mn(3) 74(17) no
Mn(1) Mn(2) N(4) C(16) -125.1(8) no
Mn(1) Mn(2) N(4) C(20) 65.2(9) no
Mn(1) Mn(2) N(5) C(21) 85.7(9) no
Mn(1) Mn(2) N(5) C(25) -89.1(8) no
Mn(1) Mn(2) N(6) C(26) 128.6(7) no
Mn(1) Mn(2) N(6) C(30) -64.8(9) no
Mn(1) O(2) Mn(2) O(3) 1.0(3) no
Mn(1) O(2) Mn(2) O(4) 16.2(32) no
Mn(1) O(2) Mn(2) N(4) -98.5(4) no
Mn(1) O(2) Mn(2) N(5) -176.6(4) no
Mn(1) O(2) Mn(2) N(6) 104.1(4) no
Mn(1) O(3) Mn(2) O(2) -1.0(3) no
Mn(1) O(3) Mn(2) O(4) -179.5(3) no
Mn(1) O(3) Mn(2) N(4) 92.0(4) no
Mn(1) O(3) Mn(2) N(5) 11.2(20) no
Mn(1) O(3) Mn(2) N(6) -90.7(4) no
Mn(1) N(1) C(1) C(2) -177.7(9) no
Mn(1) N(1) C(1) C(6) 1.3(12) no
Mn(1) N(1) C(5) C(4) 179.5(9) no
Mn(1) N(2) C(6) C(1) 20.6(12) no
Mn(1) N(2) C(6) C(7) -157.6(10) no
Mn(1) N(2) C(10) C(9) 158.6(9) no
Mn(1) N(2) C(10) C(11) -20.4(12) no
Mn(1) N(3) C(11) C(10) -1.9(13) no
Mn(1) N(3) C(11) C(12) 173.2(10) no
Mn(1) N(3) C(15) C(14) -173.3(9) no
Mn(2) Mn(1) N(1) C(1) -118.1(7) no
Mn(2) Mn(1) N(1) C(5) 64.1(10) no
Mn(2) Mn(1) N(2) C(6) 77.4(9) no
Mn(2) Mn(1) N(2) C(10) -79.8(9) no
Mn(2) Mn(1) N(3) C(11) 118.7(8) no
Mn(2) Mn(1) N(3) C(15) -70.0(9) no
Mn(2) O(2) Mn(1) O(1) -179.9(3) no
Mn(2) O(2) Mn(1) O(3) -1.0(3) no
Mn(2) O(2) Mn(1) N(1) 92.7(4) no
Mn(2) O(2) Mn(1) N(2) 6.0(22) no
Mn(2) O(2) Mn(1) N(3) -92.4(4) no
Mn(2) O(3) Mn(1) O(1) 54(13) no
Mn(2) O(3) Mn(1) O(2) 1.1(3) no
Mn(2) O(3) Mn(1) N(1) -99.1(4) no
Mn(2) O(3) Mn(1) N(2) -177.7(4) no
Mn(2) O(3) Mn(1) N(3) 103.2(4) no
Mn(2) O(4) Mn(3) Mn(4) -167(17) no
Mn(2) O(4) Mn(3) O(5) -165(17) no
Mn(2) O(4) Mn(3) O(6) 163(15) no
Mn(2) O(4) Mn(3) N(7) -67(17) no
Mn(2) O(4) Mn(3) N(8) 12(17) no
Mn(2) O(4) Mn(3) N(9) 91(17) no
Mn(2) N(4) C(16) C(17) -171.7(10) no
Mn(2) N(4) C(16) C(21) 0.9(13) no
Mn(2) N(4) C(20) C(19) 171.1(9) no
Mn(2) N(5) C(21) C(16) 8.5(14) no
Mn(2) N(5) C(21) C(22) -173.8(9) no
Mn(2) N(5) C(25) C(24) 173.7(9) no
Mn(2) N(5) C(25) C(26) -11.3(13) no
Mn(2) N(6) C(26) C(25) -6.9(12) no
Mn(2) N(6) C(26) C(27) 170.7(9) no
Mn(2) N(6) C(30) C(29) -170.3(9) no
Mn(3) Mn(4) N(10) C(46) -65.5(9) no
Mn(3) Mn(4) N(10) C(50) 118.1(8) no
Mn(3) Mn(4) N(11) C(51) -83.5(9) no
Mn(3) Mn(4) N(11) C(55) 80.1(9) no
Mn(3) Mn(4) N(12) C(56) -119.7(8) no
Mn(3) Mn(4) N(12) C(60) 64.1(9) no
Mn(3) O(4) Mn(2) O(2) 59(19) no
Mn(3) O(4) Mn(2) O(3) 74(17) no
Mn(3) O(4) Mn(2) N(4) 174(17) no
Mn(3) O(4) Mn(2) N(5) -108(17) no
Mn(3) O(4) Mn(2) N(6) -29(17) no
Mn(3) O(5) Mn(4) O(6) 1.4(3) no
Mn(3) O(5) Mn(4) O(7) 49.3(65) no
Mn(3) O(5) Mn(4) N(10) 106.1(4) no
Mn(3) O(5) Mn(4) N(11) -176.0(4) no
Mn(3) O(5) Mn(4) N(12) -97.5(4) no
Mn(3) O(6) Mn(4) O(5) -1.3(3) no
Mn(3) O(6) Mn(4) O(7) -179.2(3) no
Mn(3) O(6) Mn(4) N(10) -92.1(4) no
Mn(3) O(6) Mn(4) N(11) 13.3(22) no
Mn(3) O(6) Mn(4) N(12) 92.4(4) no
Mn(3) N(7) C(31) C(34) -175.6(9) no
Mn(3) N(7) C(31) C(36) -1.8(12) no
Mn(3) N(7) C(35) C(32) 175.1(8) no
Mn(3) N(8) C(36) C(31) 11.0(13) no
Mn(3) N(8) C(36) C(37) -174.9(9) no
Mn(3) N(8) C(40) C(39) 172.9(9) no
Mn(3) N(8) C(40) C(41) -7.7(13) no
Mn(3) N(9) C(41) C(40) -4.2(13) no
Mn(3) N(9) C(41) C(42) 171.7(9) no
Mn(3) N(9) C(45) C(44) -169.8(10) no
Mn(4) Mn(3) N(7) C(31) -119.4(7) no
Mn(4) Mn(3) N(7) C(35) 66.8(9) no
Mn(4) Mn(3) N(8) C(36) 82.4(9) no
Mn(4) Mn(3) N(8) C(40) -92.0(9) no
Mn(4) Mn(3) N(9) C(41) 124.9(8) no
Mn(4) Mn(3) N(9) C(45) -64.7(10) no
Mn(4) O(5) Mn(3) O(4) -178.5(3) no
Mn(4) O(5) Mn(3) O(6) -1.3(3) no
Mn(4) O(5) Mn(3) N(7) 92.2(4) no
Mn(4) O(5) Mn(3) N(8) 12.2(17) no
Mn(4) O(5) Mn(3) N(9) -90.7(4) no
Mn(4) O(6) Mn(3) O(4) 34.0(35) no
Mn(4) O(6) Mn(3) O(5) 1.3(3) no
Mn(4) O(6) Mn(3) N(7) -95.8(4) no
Mn(4) O(6) Mn(3) N(8) -175.3(4) no
Mn(4) O(6) Mn(3) N(9) 105.3(4) no
Mn(4) N(10) C(46) C(47) -178.6(9) no
Mn(4) N(10) C(50) C(49) -179.9(10) no
Mn(4) N(10) C(50) C(51) 1.6(13) no
Mn(4) N(11) C(51) C(50) -15.6(13) no
Mn(4) N(11) C(51) C(52) 165.1(10) no
Mn(4) N(11) C(55) C(54) -166.9(9) no
Mn(4) N(11) C(55) C(56) 15.3(12) no
Mn(4) N(12) C(56) C(55) -0.1(12) no
Mn(4) N(12) C(56) C(57) -179.2(10) no
Mn(4) N(12) C(60) C(59) 176.6(9) no
Cl(6) O(30) O(33) Cl(7) -176.3(38) no
Cl(6) O(33) Cl(7) O(32) 92(14) no
Cl(6) O(33) Cl(7) O(34) -47(15) no
Cl(6) O(33) Cl(7) O(35) 172(13) no
Cl(7) O(33) Cl(6) O(28) 48(14) no
Cl(7) O(33) Cl(6) O(29) -163(12) no
Cl(7) O(33) Cl(6) O(30) 165(15) no
Cl(7) O(33) Cl(6) O(31) -73(14) no
O(1) Mn(1) Mn(2) O(2) 0.2(5) no
O(1) Mn(1) Mn(2) O(3) -178.3(5) no
O(1) Mn(1) Mn(2) O(4) -177.5(5) no
O(1) Mn(1) Mn(2) N(4) 86.6(5) no
O(1) Mn(1) Mn(2) N(5) 4.5(5) no
O(1) Mn(1) Mn(2) N(6) -80.1(5) no
O(1) Mn(1) N(1) C(1) 103.3(8) no
O(1) Mn(1) N(1) C(5) -74.5(10) no
O(1) Mn(1) N(2) C(6) -101.8(9) no
O(1) Mn(1) N(2) C(10) 101.0(8) no
O(1) Mn(1) N(3) C(11) -102.6(8) no
O(1) Mn(1) N(3) C(15) 68.8(9) no
O(2) Mn(1) Mn(2) O(3) -178.5(5) no
O(2) Mn(1) Mn(2) O(4) -177.7(5) no
O(2) Mn(1) Mn(2) N(4) 86.4(4) no
O(2) Mn(1) Mn(2) N(5) 4.3(5) no
O(2) Mn(1) Mn(2) N(6) -80.3(4) no
O(2) Mn(1) N(1) C(1) -162.1(8) no
O(2) Mn(1) N(1) C(5) 20.2(10) no
O(2) Mn(1) N(2) C(6) 72.3(23) no
O(2) Mn(1) N(2) C(10) -84.8(22) no
O(2) Mn(1) N(3) C(11) 162.8(8) no
O(2) Mn(1) N(3) C(15) -25.8(10) no
O(2) Mn(2) Mn(1) O(3) 178.5(5) no
O(2) Mn(2) Mn(1) N(1) -95.3(4) no
O(2) Mn(2) Mn(1) N(2) -178.7(5) no
O(2) Mn(2) Mn(1) N(3) 96.8(4) no
O(2) Mn(2) N(4) C(16) -85.1(8) no
O(2) Mn(2) N(4) C(20) 105.2(9) no
O(2) Mn(2) N(5) C(21) 88.4(9) no
O(2) Mn(2) N(5) C(25) -86.3(8) no
O(2) Mn(2) N(6) C(26) 89.3(8) no
O(2) Mn(2) N(6) C(30) -104.1(9) no
O(3) Mn(1) Mn(2) O(4) 0.8(5) no
O(3) Mn(1) Mn(2) N(4) -95.1(4) no
O(3) Mn(1) Mn(2) N(5) -177.2(5) no
O(3) Mn(1) Mn(2) N(6) 98.2(4) no
O(3) Mn(1) N(1) C(1) -77.4(8) no
O(3) Mn(1) N(1) C(5) 104.9(10) no
O(3) Mn(1) N(2) C(6) 79.3(9) no
O(3) Mn(1) N(2) C(10) -77.9(8) no
O(3) Mn(1) N(3) C(11) 78.4(8) no
O(3) Mn(1) N(3) C(15) -110.2(9) no
O(3) Mn(2) Mn(1) N(1) 86.2(4) no
O(3) Mn(2) Mn(1) N(2) 2.9(5) no
O(3) Mn(2) Mn(1) N(3) -81.7(4) no
O(3) Mn(2) N(4) C(16) -166.1(8) no
O(3) Mn(2) N(4) C(20) 24.1(9) no
O(3) Mn(2) N(5) C(21) 76.4(21) no
O(3) Mn(2) N(5) C(25) -98.4(20) no
O(3) Mn(2) N(6) C(26) 169.9(7) no
O(3) Mn(2) N(6) C(30) -23.6(10) no
O(4) Mn(2) Mn(1) N(1) 87.0(4) no
O(4) Mn(2) Mn(1) N(2) 3.6(5) no
O(4) Mn(2) Mn(1) N(3) -80.9(4) no
O(4) Mn(2) N(4) C(16) 100.3(8) no
O(4) Mn(2) N(4) C(20) -69.5(9) no
O(4) Mn(2) N(5) C(21) -92.9(9) no
O(4) Mn(2) N(5) C(25) 92.4(8) no
O(4) Mn(2) N(6) C(26) -96.6(8) no
O(4) Mn(2) N(6) C(30) 70.0(9) no
O(4) Mn(3) Mn(4) O(5) 2.2(5) no
O(4) Mn(3) Mn(4) O(6) -175.7(5) no
O(4) Mn(3) Mn(4) O(7) -174.6(4) no
O(4) Mn(3) Mn(4) N(10) -76.9(5) no
O(4) Mn(3) Mn(4) N(11) 7.3(5) no
O(4) Mn(3) Mn(4) N(12) 89.5(4) no
O(4) Mn(3) N(7) C(31) 104.2(8) no
O(4) Mn(3) N(7) C(35) -69.6(9) no
O(4) Mn(3) N(8) C(36) -96.5(9) no
O(4) Mn(3) N(8) C(40) 89.1(9) no
O(4) Mn(3) N(9) C(41) -98.7(8) no
O(4) Mn(3) N(9) C(45) 71.7(10) no
O(5) Mn(3) Mn(4) O(6) -177.9(5) no
O(5) Mn(3) Mn(4) O(7) -176.8(5) no
O(5) Mn(3) Mn(4) N(10) -79.1(5) no
O(5) Mn(3) Mn(4) N(11) 5.0(5) no
O(5) Mn(3) Mn(4) N(12) 87.3(5) no
O(5) Mn(3) N(7) C(31) -159.7(7) no
O(5) Mn(3) N(7) C(35) 26.5(9) no
O(5) Mn(3) N(8) C(36) 72.8(18) no
O(5) Mn(3) N(8) C(40) -101.6(16) no
O(5) Mn(3) N(9) C(41) 165.7(8) no
O(5) Mn(3) N(9) C(45) -23.8(10) no
O(5) Mn(4) Mn(3) O(6) 177.9(5) no
O(5) Mn(4) Mn(3) N(7) -93.4(4) no
O(5) Mn(4) Mn(3) N(8) -176.2(5) no
O(5) Mn(4) Mn(3) N(9) 98.6(5) no
O(5) Mn(4) N(10) C(46) -104.7(9) no
O(5) Mn(4) N(10) C(50) 78.9(8) no
O(5) Mn(4) N(11) C(51) -80.2(9) no
O(5) Mn(4) N(11) C(55) 83.3(8) no
O(5) Mn(4) N(12) C(56) -79.6(8) no
O(5) Mn(4) N(12) C(60) 104.1(9) no
O(6) Mn(3) Mn(4) O(7) 1.1(5) no
O(6) Mn(3) Mn(4) N(10) 98.8(5) no
O(6) Mn(3) Mn(4) N(11) -177.0(5) no
O(6) Mn(3) Mn(4) N(12) -94.8(4) no
O(6) Mn(3) N(7) C(31) -79.9(8) no
O(6) Mn(3) N(7) C(35) 106.3(9) no
O(6) Mn(3) N(8) C(36) 86.1(8) no
O(6) Mn(3) N(8) C(40) -88.3(9) no
O(6) Mn(3) N(9) C(41) 86.3(8) no
O(6) Mn(3) N(9) C(45) -103.3(10) no
O(6) Mn(4) Mn(3) N(7) 88.7(4) no
O(6) Mn(4) Mn(3) N(8) 5.8(5) no
O(6) Mn(4) Mn(3) N(9) -79.3(5) no
O(6) Mn(4) N(10) C(46) -21.2(10) no
O(6) Mn(4) N(10) C(50) 162.5(8) no
O(6) Mn(4) N(11) C(51) -94.8(22) no
O(6) Mn(4) N(11) C(55) 68.8(24) no
O(6) Mn(4) N(12) C(56) -163.4(8) no
O(6) Mn(4) N(12) C(60) 20.3(10) no
O(7) Mn(4) Mn(3) N(7) 89.8(4) no
O(7) Mn(4) Mn(3) N(8) 6.9(5) no
O(7) Mn(4) Mn(3) N(9) -78.2(5) no
O(7) Mn(4) N(10) C(46) 72.9(9) no
O(7) Mn(4) N(10) C(50) -103.4(8) no
O(7) Mn(4) N(11) C(51) 97.8(9) no
O(7) Mn(4) N(11) C(55) -98.7(8) no
O(7) Mn(4) N(12) C(56) 102.0(8) no
O(7) Mn(4) N(12) C(60) -74.3(9) no
O(20) O(21) Cl(4) O(22) 112.8(11) no
O(20) O(21) Cl(4) O(23) -131.6(11) no
O(21) O(20) Cl(4) O(22) -96.8(13) no
O(21) O(20) Cl(4) O(23) 79.3(17) no
O(28) Cl(6) O(30) O(33) 67.8(18) no
O(28) Cl(6) O(33) O(30) -117.8(17) no
O(29) Cl(6) O(30) O(33) -172.6(19) no
O(29) Cl(6) O(33) O(30) 31.2(77) no
O(30) O(33) Cl(6) O(31) 122.0(22) no
O(30) O(33) Cl(7) O(32) -105.1(38) no
O(30) O(33) Cl(7) O(34) 116.1(36) no
O(30) O(33) Cl(7) O(35) -25.5(55) no
O(31) Cl(6) O(30) O(33) -61.8(22) no
O(32) O(35) Cl(7) O(33) -108.3(29) no
O(32) O(35) Cl(7) O(34) 122.7(29) no
O(33) Cl(7) O(32) O(35) 119.3(30) no
O(34) Cl(7) O(32) O(35) -119.3(31) no
N(1) Mn(1) Mn(2) N(4) -8.9(4) no
N(1) Mn(1) Mn(2) N(5) -91.0(5) no
N(1) Mn(1) Mn(2) N(6) -175.6(4) no
N(1) Mn(1) N(2) C(6) -16.4(9) no
N(1) Mn(1) N(2) C(10) -173.5(9) no
N(1) Mn(1) N(3) C(11) -30.0(14) no
N(1) Mn(1) N(3) C(15) 141.4(10) no
N(1) C(1) C(2) C(3) -1.6(19) no
N(1) C(1) C(6) N(2) -13.9(14) no
N(1) C(1) C(6) C(7) 164.2(12) no
N(1) C(5) C(4) C(3) -2.3(19) no
N(2) Mn(1) Mn(2) N(4) -92.2(4) no
N(2) Mn(1) Mn(2) N(5) -174.4(5) no
N(2) Mn(1) Mn(2) N(6) 101.0(5) no
N(2) Mn(1) N(1) C(1) 7.3(8) no
N(2) Mn(1) N(1) C(5) -170.4(10) no
N(2) Mn(1) N(3) C(11) -6.7(8) no
N(2) Mn(1) N(3) C(15) 164.7(10) no
N(2) C(6) C(1) C(2) 165.1(11) no
N(2) C(6) C(7) C(8) 0.8(19) no
N(2) C(10) C(9) C(8) -2.3(19) no
N(2) C(10) C(11) N(3) 14.4(15) no
N(2) C(10) C(11) C(12) -160.8(11) no
N(3) Mn(1) Mn(2) N(4) -176.8(4) no
N(3) Mn(1) Mn(2) N(5) 101.1(5) no
N(3) Mn(1) Mn(2) N(6) 16.5(4) no
N(3) Mn(1) N(1) C(1) 30.6(14) no
N(3) Mn(1) N(1) C(5) -147.1(10) no
N(3) Mn(1) N(2) C(6) 172.8(9) no
N(3) Mn(1) N(2) C(10) 15.7(8) no
N(3) C(11) C(10) C(9) -164.5(12) no
N(3) C(11) C(12) C(13) 0.3(19) no
N(3) C(15) C(14) C(13) 1.7(20) no
N(4) Mn(2) N(5) C(21) -6.5(9) no
N(4) Mn(2) N(5) C(25) 178.7(9) no
N(4) Mn(2) N(6) C(26) -16.7(14) no
N(4) Mn(2) N(6) C(30) 149.8(10) no
N(4) C(16) C(17) C(18) 0.5(22) no
N(4) C(16) C(21) N(5) -5.8(15) no
N(4) C(16) C(21) C(22) 176.7(13) no
N(4) C(20) C(19) C(18) -0.8(19) no
N(5) Mn(2) N(4) C(16) 2.6(8) no
N(5) Mn(2) N(4) C(20) -167.1(9) no
N(5) Mn(2) N(6) C(26) 1.0(8) no
N(5) Mn(2) N(6) C(30) 167.6(10) no
N(5) C(21) C(16) C(17) 166.7(12) no
N(5) C(21) C(22) C(23) -1.2(20) no
N(5) C(25) C(24) C(23) 1.6(18) no
N(5) C(25) C(26) N(6) 11.5(14) no
N(5) C(25) C(26) C(27) -165.8(12) no
N(6) Mn(2) N(4) C(16) 20.4(14) no
N(6) Mn(2) N(4) C(20) -149.4(10) no
N(6) Mn(2) N(5) C(21) -179.4(10) no
N(6) Mn(2) N(5) C(25) 5.8(8) no
N(6) C(26) C(25) C(24) -173.8(11) no
N(6) C(26) C(27) C(28) -1.7(19) no
N(6) C(30) C(29) C(28) 3.5(20) no
N(7) Mn(3) Mn(4) N(10) -172.5(4) no
N(7) Mn(3) Mn(4) N(11) -88.4(5) no
N(7) Mn(3) Mn(4) N(12) -6.1(4) no
N(7) Mn(3) N(8) C(36) -9.5(8) no
N(7) Mn(3) N(8) C(40) 176.1(9) no
N(7) Mn(3) N(9) C(41) -22.0(15) no
N(7) Mn(3) N(9) C(45) 148.4(10) no
N(7) C(31) C(34) C(33) -0.5(19) no
N(7) C(31) C(36) N(8) -5.7(14) no
N(7) C(31) C(36) C(37) -179.4(11) no
N(7) C(35) C(32) C(33) 0.1(19) no
N(8) Mn(3) Mn(4) N(10) 104.6(5) no
N(8) Mn(3) Mn(4) N(11) -171.2(5) no
N(8) Mn(3) Mn(4) N(12) -89.0(5) no
N(8) Mn(3) N(7) C(31) 5.7(8) no
N(8) Mn(3) N(7) C(35) -168.0(9) no
N(8) Mn(3) N(9) C(41) 0.2(8) no
N(8) Mn(3) N(9) C(45) 170.6(10) no
N(8) C(36) C(31) C(34) 167.5(12) no
N(8) C(36) C(37) C(38) 2.3(19) no
N(8) C(40) C(39) C(38) 1.5(21) no
N(8) C(40) C(41) N(9) 7.6(15) no
N(8) C(40) C(41) C(42) -168.0(12) no
N(9) Mn(3) Mn(4) N(10) 19.5(5) no
N(9) Mn(3) Mn(4) N(11) 103.6(5) no
N(9) Mn(3) Mn(4) N(12) -174.1(4) no
N(9) Mn(3) N(7) C(31) 27.9(14) no
N(9) Mn(3) N(7) C(35) -145.9(10) no
N(9) Mn(3) N(8) C(36) 178.8(9) no
N(9) Mn(3) N(8) C(40) 4.4(8) no
N(9) C(41) C(40) C(39) -173.1(12) no
N(9) C(41) C(42) C(43) -1.0(21) no
N(9) C(45) C(44) C(43) -0.3(22) no
N(10) Mn(4) N(11) C(51) 13.0(9) no
N(10) Mn(4) N(11) C(55) 176.6(9) no
N(10) Mn(4) N(12) C(56) 27.1(14) no
N(10) Mn(4) N(12) C(60) -149.2(10) no
N(10) C(46) C(47) C(48) -1.4(21) no
N(10) C(50) C(49) C(48) -1.0(20) no
N(10) C(50) C(51) N(11) 8.8(15) no
N(10) C(50) C(51) C(52) -171.9(13) no
N(11) Mn(4) N(10) C(46) 169.1(10) no
N(11) Mn(4) N(10) C(50) -7.3(8) no
N(11) Mn(4) N(12) C(56) 6.2(8) no
N(11) Mn(4) N(12) C(60) -170.1(10) no
N(11) C(51) C(50) C(49) -169.7(12) no
N(11) C(51) C(52) C(53) -1.0(21) no
N(11) C(55) C(54) C(53) 4.1(21) no
N(11) C(55) C(56) N(12) -9.8(14) no
N(11) C(55) C(56) C(57) 169.4(11) no
N(12) Mn(4) N(10) C(46) 148.2(10) no
N(12) Mn(4) N(10) C(50) -28.2(14) no
N(12) Mn(4) N(11) C(51) -175.7(9) no
N(12) Mn(4) N(11) C(55) -12.2(8) no
N(12) C(56) C(55) C(54) 172.6(12) no
N(12) C(56) C(57) C(58) 3.3(19) no
N(12) C(60) C(59) C(58) 0.9(19) no
C(1) N(1) C(5) C(4) 1.9(18) no
C(1) C(2) C(3) C(4) 1.1(20) no
C(1) C(6) N(2) C(10) 176.7(10) no
C(1) C(6) C(7) C(8) -177.1(12) no
C(2) C(1) N(1) C(5) 0.1(17) no
C(2) C(1) C(6) C(7) -16.8(20) no
C(2) C(3) C(4) C(5) 0.8(20) no
C(3) C(2) C(1) C(6) 179.4(12) no
C(5) N(1) C(1) C(6) 179.2(10) no
C(6) N(2) C(10) C(9) 2.3(17) no
C(6) N(2) C(10) C(11) -176.7(10) no
C(6) C(7) C(8) C(9) -0.9(21) no
C(7) C(6) N(2) C(10) -1.6(18) no
C(7) C(8) C(9) C(10) 1.6(21) no
C(8) C(9) C(10) C(11) 176.6(12) no
C(9) C(10) C(11) C(12) 20.3(20) no
C(10) C(11) N(3) C(15) -173.9(10) no
C(10) C(11) C(12) C(13) 175.0(11) no
C(11) N(3) C(15) C(14) -2.2(18) no
C(11) C(12) C(13) C(14) -0.8(20) no
C(12) C(11) N(3) C(15) 1.2(18) no
C(12) C(13) C(14) C(15) -0.1(20) no
C(16) N(4) C(20) C(19) 2.0(18) no
C(16) C(17) C(18) C(19) 0.7(24) no
C(16) C(21) N(5) C(25) -177.0(10) no
C(16) C(21) C(22) C(23) 176.1(13) no
C(17) C(16) N(4) C(20) -1.9(19) no
C(17) C(16) C(21) C(22) -10.8(22) no
C(17) C(18) C(19) C(20) -0.5(22) no
C(18) C(17) C(16) C(21) -171.5(13) no
C(20) N(4) C(16) C(21) 170.7(10) no
C(21) N(5) C(25) C(24) -1.0(17) no
C(21) N(5) C(25) C(26) 173.9(10) no
C(21) C(22) C(23) C(24) 1.8(22) no
C(22) C(21) N(5) C(25) 0.8(18) no
C(22) C(23) C(24) C(25) -2.0(21) no
C(23) C(24) C(25) C(26) -172.8(12) no
C(24) C(25) C(26) C(27) 8.8(21) no
C(25) C(26) N(6) C(30) -174.5(10) no
C(25) C(26) C(27) C(28) 175.5(12) no
C(26) N(6) C(30) C(29) -4.1(17) no
C(26) C(27) C(28) C(29) 1.0(21) no
C(27) C(26) N(6) C(30) 3.1(16) no
C(27) C(28) C(29) C(30) -1.9(21) no
C(31) N(7) C(35) C(32) 1.5(17) no
C(31) C(34) C(33) C(32) 2.2(20) no
C(31) C(36) N(8) C(40) -174.8(10) no
C(31) C(36) C(37) C(38) 175.6(11) no
C(33) C(34) C(31) C(36) -173.3(12) no
C(34) C(31) N(7) C(35) -1.4(16) no
C(34) C(31) C(36) C(37) -6.2(20) no
C(34) C(33) C(32) C(35) -2.0(20) no
C(35) N(7) C(31) C(36) 172.4(10) no
C(36) N(8) C(40) C(39) -1.3(18) no
C(36) N(8) C(40) C(41) 178.1(10) no
C(36) C(37) C(38) C(39) -2.1(21) no
C(37) C(36) N(8) C(40) -0.7(18) no
C(37) C(38) C(39) C(40) 0.2(23) no
C(38) C(39) C(40) C(41) -177.8(13) no
C(39) C(40) C(41) C(42) 11.4(22) no
C(40) C(41) N(9) C(45) -175.4(10) no
C(40) C(41) C(42) C(43) 174.4(14) no
C(41) N(9) C(45) C(44) 0.2(19) no
C(41) C(42) C(43) C(44) 0.9(25) no
C(42) C(41) N(9) C(45) 0.5(17) no
C(42) C(43) C(44) C(45) -0.3(25) no
C(46) N(10) C(50) C(49) 3.6(18) no
C(46) N(10) C(50) C(51) -174.9(10) no
C(46) C(47) C(48) C(49) 4.0(25) no
C(47) C(46) N(10) C(50) -2.4(17) no
C(47) C(48) C(49) C(50) -2.8(24) no
C(48) C(49) C(50) C(51) 177.4(13) no
C(49) C(50) C(51) C(52) 9.6(22) no
C(50) C(51) N(11) C(55) -178.1(10) no
C(50) C(51) C(52) C(53) 179.8(13) no
C(51) N(11) C(55) C(54) -4.2(18) no
C(51) N(11) C(55) C(56) 178.0(10) no
C(51) C(52) C(53) C(54) 1.1(24) no
C(52) C(51) N(11) C(55) 2.6(18) no
C(52) C(53) C(54) C(55) -2.6(23) no
C(53) C(54) C(55) C(56) -178.4(13) no
C(54) C(55) C(56) C(57) -8.2(20) no
C(55) C(56) N(12) C(60) 176.6(10) no
C(55) C(56) C(57) C(58) -175.8(11) no
C(56) N(12) C(60) C(59) 0.3(18) no
C(56) C(57) C(58) C(59) -2.0(21) no
C(57) C(56) N(12) C(60) -2.6(17) no
C(57) C(58) C(59) C(60) 0.0(21) no
